data_1552196
loop_
_publ_author_name
'Palumbo, Chad T.'
'Barluzzi, Luciano'
'Scopelliti, Rosario'
'Zivkovic, Ivica'
'Fabrizio, Alberto'
'Corminboeuf, Cl\'emence'
'Mazzanti, Marinella'

_publ_section_title
;
 Tuning the structure, reactivity and magnetic communication of
 nitride-bridged uranium complexes with the ancillary ligands
;
_journal_name_full 'Chemical Science'
_journal_paper_doi 10.1039/C9SC02149C
_journal_year 2019
_chemical_formula_moiety 'C74 H162 N O28 Si6 U2, C16 H36 N'
_chemical_formula_sum 'C90 H198 N2 O28 Si6 U2'
_chemical_formula_weight 2401.09
_space_group_crystal_system monoclinic
_space_group_IT_number 14
_space_group_name_Hall '-P 2yn'
_space_group_name_H-M_alt 'P 1 21/n 1'
_symmetry_space_group_name_Hall '-P 2yn'
_symmetry_space_group_name_H-M 'P 1 21/n 1'
_atom_sites_solution_hydrogens geom
_atom_sites_solution_primary dual
_atom_sites_solution_secondary difmap
_audit_creation_date 2019-03-05
_audit_creation_method
;
Olex2 1.2
(compiled 2018.05.29 svn.r3508 for OlexSys, GUI svn.r5506)
;
_audit_update_record
;
2019-04-30 deposited with the CCDC.    2019-08-07 downloaded from the CCDC.
;
_cell_angle_alpha 90
_cell_angle_beta 96.8053(12)
_cell_angle_gamma 90
_cell_formula_units_Z 4
_cell_length_a 16.9403(2)
_cell_length_b 40.0672(5)
_cell_length_c 17.9903(2)
_cell_measurement_reflns_used 45603
_cell_measurement_temperature 140.00(10)
_cell_measurement_theta_max 73.7920
_cell_measurement_theta_min 2.8300
_cell_volume 12124.9(2)
_computing_cell_refinement 'CrysAlisPro 1.171.39.46 (Rigaku OD, 2018)'
_computing_data_collection 'CrysAlisPro 1.171.39.46 (Rigaku OD, 2018)'
_computing_data_reduction 'CrysAlisPro 1.171.39.46 (Rigaku OD, 2018)'
_computing_molecular_graphics 'Olex2 (Dolomanov et al., 2009)'
_computing_publication_material 'Olex2 (Dolomanov et al., 2009)'
_computing_structure_refinement 'ShelXL (Sheldrick, 2015)'
_computing_structure_solution 'ShelXT (Sheldrick, 2015)'
_diffrn_ambient_environment N~2~
_diffrn_ambient_temperature 140.00(10)
_diffrn_detector 'CCD plate'
_diffrn_detector_area_resol_mean 10.5633
_diffrn_detector_type AtlasS2
_diffrn_measured_fraction_theta_full 0.995
_diffrn_measured_fraction_theta_max 0.977
_diffrn_measurement_details
;
List of Runs (angles in degrees, time in seconds):

  # Type    Start    End  Width  t~exp~   \w     \q     \k     \f   Frames
#--------------------------------------------------------------------------
  1  \w   -106.00 -79.00   0.50    2.00    --  -40.66 -57.00 -60.00   54
  2  \w    -70.00 -33.00   0.50    2.00    --  -40.66  77.00-150.00   74
  3  \w    -70.00  35.00   0.50    2.00    --  -40.66  77.00 -30.00  210
  4  \w    -69.00  23.00   0.50    2.00    --  -40.66  77.00  90.00  184
  5  \w   -108.00 -19.00   0.50    2.00    --  -40.66 -38.00-180.00  178
  6  \w      9.00  34.00   0.50    2.00    --  -40.66  77.00-150.00   50
  7  \w     36.00 136.00   0.50    8.00    --  107.65 -30.00 150.00  200
  8  \w     98.00 159.00   0.50    8.00    --  107.65 125.00 120.00  122
  9  \w     94.00 138.00   0.50    8.00    --  107.65 125.00-120.00   88
 10  \w     94.00 174.00   0.50    8.00    --  107.65 125.00-150.00  160
 11  \w     47.00 118.00   0.50    8.00    --  107.65-125.00-180.00  142
 12  \w     47.00 139.00   0.50    8.00    --  107.65 -77.00-180.00  184
 13  \w     97.00 126.00   0.50    8.00    --  107.65 125.00-180.00   58
 14  \w     89.00 114.00   0.50    8.00    --  107.65-125.00 -60.00   50
 15  \w    105.00 171.00   0.50    8.00    --  107.65  45.00-180.00  132
 16  \w     63.00 116.00   0.50    8.00    --  107.65-125.00  30.00  106
 17  \w     85.00 178.00   0.50    8.00    --  107.65  77.00 -60.00  186
 18  \w     80.00 109.00   0.50    8.00    --  107.65 -94.00   0.00   58
 19  \w     53.00 101.00   0.50    8.00    --  107.65 -45.00 -30.00   96
;
_diffrn_measurement_device 'four-circle diffractometer'
_diffrn_measurement_device_type 'SuperNova, Dual, Cu at home/near, AtlasS2'
_diffrn_measurement_method '\w scans'
_diffrn_orient_matrix_type 'CrysAlisPro convention (1999,Acta A55,543-557)'
_diffrn_orient_matrix_UB_11 0.0556858000
_diffrn_orient_matrix_UB_12 0.0160033000
_diffrn_orient_matrix_UB_13 0.0641091000
_diffrn_orient_matrix_UB_21 0.0706206000
_diffrn_orient_matrix_UB_22 -0.0197692000
_diffrn_orient_matrix_UB_23 -0.0243527000
_diffrn_orient_matrix_UB_31 0.0175325000
_diffrn_orient_matrix_UB_32 0.0287974000
_diffrn_orient_matrix_UB_33 -0.0523217000
_diffrn_radiation_monochromator mirror
_diffrn_radiation_probe x-ray
_diffrn_radiation_type CuK\a
_diffrn_radiation_wavelength 1.54184
_diffrn_reflns_av_R_equivalents 0.0501
_diffrn_reflns_av_unetI/netI 0.0345
_diffrn_reflns_Laue_measured_fraction_full 0.995
_diffrn_reflns_Laue_measured_fraction_max 0.977
_diffrn_reflns_limit_h_max 21
_diffrn_reflns_limit_h_min -18
_diffrn_reflns_limit_k_max 49
_diffrn_reflns_limit_k_min -49
_diffrn_reflns_limit_l_max 21
_diffrn_reflns_limit_l_min -22
_diffrn_reflns_number 78966
_diffrn_reflns_point_group_measured_fraction_full 0.995
_diffrn_reflns_point_group_measured_fraction_max 0.977
_diffrn_reflns_theta_full 67.684
_diffrn_reflns_theta_max 74.245
_diffrn_reflns_theta_min 2.708
_diffrn_source 'micro-focus sealed X-ray tube'
_diffrn_source_type 'SuperNova (Cu) X-ray Source'
_exptl_absorpt_coefficient_mu 8.541
_exptl_absorpt_correction_T_max 0.594
_exptl_absorpt_correction_T_min 0.207
_exptl_absorpt_correction_type gaussian
_exptl_absorpt_process_details
;
CrysAlisPro 1.171.39.46 (Rigaku Oxford Diffraction, 2018).
 Numerical absorption correction based on Gaussian integration over
 a multifaceted crystal model.
 Empirical absorption correction using spherical harmonics 
 as implemented in SCALE3 ABSPACK scaling algorithm
;
_exptl_crystal_colour 'clear light blue'
_exptl_crystal_density_diffrn 1.315
_exptl_crystal_description prism
_exptl_crystal_F_000 4976
_exptl_crystal_size_max 0.293
_exptl_crystal_size_mid 0.239
_exptl_crystal_size_min 0.196
_refine_diff_density_max 6.335
_refine_diff_density_min -6.619
_refine_diff_density_rms 0.204
_refine_ls_extinction_method none
_refine_ls_goodness_of_fit_ref 1.061
_refine_ls_hydrogen_treatment constr
_refine_ls_matrix_type full
_refine_ls_number_parameters 1208
_refine_ls_number_reflns 24134
_refine_ls_number_restraints 453
_refine_ls_restrained_S_all 1.066
_refine_ls_R_factor_all 0.0766
_refine_ls_R_factor_gt 0.0730
_refine_ls_shift/su_max 0.002
_refine_ls_shift/su_mean 0.000
_refine_ls_structure_factor_coef Fsqd
_refine_ls_weighting_details 'w=1/[\s^2^(Fo^2^)+(0.0826P)^2^+201.0061P] where P=(Fo^2^+2Fc^2^)/3'
_refine_ls_weighting_scheme calc
_refine_ls_wR_factor_gt 0.1878
_refine_ls_wR_factor_ref 0.1906
_reflns_Friedel_coverage 0.000
_reflns_number_gt 22290
_reflns_number_total 24134
_reflns_threshold_expression 'I > 2\s(I)'
_cod_data_source_file c9sc02149c2.cif
_cod_data_source_block lb541
_cod_depositor_comments
;
The following automatic conversions were performed:

'_exptl_absorpt_correction_type' value 'Gaussian' changed to
'gaussian' according to
/home/data/users/saulius/crontab/automatic-downloads/rss-feeds/RSC/lib/dictionaries/cif_core.dic
dictionary named 'cif_core.dic' version 2.4.2 from 2011-04-26.

Automatic conversion script
Id: cif_fix_values 4973 2017-02-22 13:04:09Z antanas 
;
_cod_original_cell_volume 12124.9(3)
_cod_database_code 1552196
_shelx_shelxl_version_number 2018/3
_audit_contact_author 'Farzaneh Fadaei Tirani'
_chemical_oxdiff_formula 'C90 H198 N2 O28 Si6 U2'
_shelx_space_group_comment
;
The symmetry employed for this shelxl refinement is uniquely defined
by the following loop, which should always be used as a source of
symmetry information in preference to the above space-group names.
They are only intended as comments.
;
_reflns_odcompleteness_completeness 99.42
_reflns_odcompleteness_iscentric 1
_reflns_odcompleteness_theta 66.97
_olex2_refinement_description
;
1. Fixed Uiso
 At 1.2 times of:
  All C(H,H) groups
 At 1.5 times of:
  All C(H,H,H) groups
2. Restrained distances
 C83A-C81 = C84A-C81 = C82A-C81 = C83B-C81 = C84B-C81 = C82B-C81
 1.54 with sigma of 0.02
 C83A-C84A \\sim C84A-C82A \\sim C82A-C83A \\sim C83B-C84B \\sim C84B-C82B
\\sim C82B-C83B
 with sigma of 0.02
 Si4-O83A \\sim Si4-O83B \\sim Si4-O84A \\sim Si4-O84B \\sim Si4-O82A \\sim
Si4-O82B
 with sigma of 0.02
 C83A-C84A \\sim C82A-C84A \\sim C82A-C83A \\sim C83B-C84B \\sim C82B-C84B
\\sim C82B-C83B
 with sigma of 0.02
 O83A-C85 \\sim C85-O83B \\sim O84A-C89 \\sim C89-O84B \\sim O82A-C81 \\sim
C81-O82B
 with sigma of 0.02
3. Uiso/Uaniso restraints and constraints
C21 \\sim C22 \\sim C23 \\sim C24 \\sim C29 \\sim C30 \\sim C31 \\sim C32 \\sim
C41 \\sim C42 \\sim C43 \\sim C44 \\sim C49 \\sim C50 \\sim C51 \\sim C52 \\sim
C61 \\sim C62 \\sim C63 \\sim C64 \\sim C65 \\sim C66 \\sim C67 \\sim C68 \\sim
C81 \\sim C82A \\sim C83A \\sim C84A \\sim C85 \\sim C86 \\sim C87 \\sim C88
\\sim C89 \\sim C90 \\sim C91 \\sim C92 \\sim C101 \\sim C102 \\sim C103 \\sim
C104 \\sim C105 \\sim C106 \\sim C107 \\sim C108 \\sim C109 \\sim C110 \\sim
C111 \\sim C112 \\sim C121 \\sim C122 \\sim C123 \\sim C124 \\sim C129 \\sim
C130 \\sim C131 \\sim C132 \\sim C82B \\sim C83B \\sim C84B \\sim O42 \\sim O81
\\sim O82A \\sim O83A \\sim O84A \\sim O101 \\sim O104 \\sim O82B \\sim O83B
\\sim O84B \\sim O102: within 2A with sigma of 0.005 and sigma for terminal
atoms of 0.01
4. Others
 Sof(O82B)=Sof(O83B)=Sof(O84B)=Sof(C82B)=Sof(H82D)=Sof(H82E)=Sof(H82F)=
 Sof(C83B)=Sof(H83D)=Sof(H83E)=Sof(H83F)=Sof(C84B)=Sof(H84D)=Sof(H84E)=
 Sof(H84F)=1-FVAR(1)
 Sof(O82A)=Sof(O83A)=Sof(O84A)=Sof(C82A)=Sof(H82A)=Sof(H82B)=Sof(H82C)=
 Sof(C83A)=Sof(H83A)=Sof(H83B)=Sof(H83C)=Sof(C84A)=Sof(H84A)=Sof(H84B)=
 Sof(H84C)=FVAR(1)
5.a Secondary CH2 refined with riding coordinates:
 C141(H14A,H14B), C142(H14C,H14D), C143(H14E,H14F), C145(H14J,H14K), C146(H14L,
 H14M), C147(H14N,H14O), C149(H14S,H14T), C150(H15A,H15B), C151(H15C,H15D),
 C153(H15H,H15I), C154(H15J,H15K), C155(H15L,H15M)
5.b Me refined with riding coordinates:
 C22(H22A,H22B,H22C), C23(H23A,H23B,H23C), C24(H24A,H24B,H24C), C26(H26A,H26B,
 H26C), C27(H27A,H27B,H27C), C28(H28A,H28B,H28C), C30(H30A,H30B,H30C), C31(H31A,
 H31B,H31C), C32(H32A,H32B,H32C), C42(H42A,H42B,H42C), C43(H43A,H43B,H43C),
 C44(H44A,H44B,H44C), C46(H46A,H46B,H46C), C47(H47A,H47B,H47C), C48(H48A,H48B,
 H48C), C50(H50A,H50B,H50C), C51(H51A,H51B,H51C), C52(H52A,H52B,H52C), C62(H62A,
 H62B,H62C), C63(H63A,H63B,H63C), C64(H64A,H64B,H64C), C66(H66A,H66B,H66C),
 C67(H67A,H67B,H67C), C68(H68A,H68B,H68C), C70(H70A,H70B,H70C), C71(H71A,H71B,
 H71C), C72(H72A,H72B,H72C), C82A(H82A,H82B,H82C), C83A(H83A,H83B,H83C),
 C84A(H84A,H84B,H84C), C86(H86A,H86B,H86C), C87(H87A,H87B,H87C), C88(H88A,H88B,
 H88C), C90(H90A,H90B,H90C), C91(H91A,H91B,H91C), C92(H92A,H92B,H92C),
 C102(H10A,H10B,H10C), C103(H10D,H10E,H10F), C104(H10G,H10H,H10I), C106(H10J,
 H10K,H10L), C107(H10M,H10N,H10O), C108(H10P,H10Q,H10R), C110(H11A,H11B,H11C),
 C111(H11D,H11E,H11F), C112(H11G,H11H,H11I), C122(H12A,H12B,H12C), C123(H12D,
 H12E,H12F), C124(H12G,H12H,H12I), C126(H12J,H12K,H12L), C127(H12M,H12N,H12O),
 C128(H12P,H12Q,H12R), C130(H13A,H13B,H13C), C131(H13D,H13E,H13F), C132(H13G,
 H13H,H13I), C144(H14G,H14H,H14I), C148(H14P,H14Q,H14R), C152(H15E,H15F,H15G),
 C156(H15N,H15O,H15P), C82B(H82D,H82E,H82F), C83B(H83D,H83E,H83F), C84B(H84D,
 H84E,H84F)
;
_olex2_submission_special_instructions 'No special instructions were received'
_oxdiff_exptl_absorpt_empirical_details
;
Empirical correction (ABSPACK) includes:
- Absorption correction using spherical harmonics
- Frame scaling
- Detector area scaling
- B-factor correction
;
_oxdiff_exptl_absorpt_empirical_full_max 2.255
_oxdiff_exptl_absorpt_empirical_full_min 0.636

loop_
_space_group_symop_operation_xyz
'x, y, z'
'-x+1/2, y+1/2, -z+1/2'
'-x, -y, -z'
'x-1/2, -y-1/2, z-1/2'

loop_
_atom_site_label
_atom_site_type_symbol
_atom_site_fract_x
_atom_site_fract_y
_atom_site_fract_z
_atom_site_U_iso_or_equiv
_atom_site_adp_type
_atom_site_occupancy
_atom_site_site_symmetry_order
_atom_site_calc_flag
_atom_site_refinement_flags_posn
_atom_site_refinement_flags_adp
_atom_site_refinement_flags_occupancy
_atom_site_disorder_assembly
_atom_site_disorder_group
U1 U 0.23757(2) 0.42186(2) 0.77452(2) 0.02554(9) Uani 1 1 d . . . . .
U2 U 0.29055(2) 0.33454(2) 0.51211(2) 0.02605(9) Uani 1 1 d . . . . .
Si1 Si 0.29550(16) 0.50924(6) 0.73419(16) 0.0356(6) Uani 1 1 d . . . . .
Si2 Si 0.33428(17) 0.40092(7) 0.92719(15) 0.0373(6) Uani 1 1 d . . . . .
Si3 Si 0.03147(16) 0.41972(6) 0.82575(15) 0.0336(5) Uani 1 1 d . . . . .
Si4 Si 0.22219(16) 0.25384(6) 0.58143(14) 0.0351(5) Uani 1 1 d D . . . .
Si5 Si 0.15218(18) 0.37072(7) 0.35594(18) 0.0461(7) Uani 1 1 d . . . . .
Si6 Si 0.44036(17) 0.30245(7) 0.39564(16) 0.0385(6) Uani 1 1 d . . . . .
O1 O 0.2148(4) 0.3582(2) 0.5936(4) 0.0445(18) Uani 1 1 d . . . . .
O2 O 0.1686(4) 0.3892(2) 0.6820(4) 0.053(2) Uani 1 1 d . . . . .
O3 O 0.3684(4) 0.36754(17) 0.5883(4) 0.0372(15) Uani 1 1 d . . . . .
O4 O 0.4253(5) 0.4045(2) 0.6701(5) 0.060(2) Uani 1 1 d . . . . .
O21 O 0.2678(4) 0.47166(15) 0.7432(4) 0.0335(14) Uani 1 1 d . . . . .
O22 O 0.3811(4) 0.51776(19) 0.7838(5) 0.0472(18) Uani 1 1 d . . . . .
O23 O 0.2309(5) 0.53233(17) 0.7697(4) 0.0467(18) Uani 1 1 d . . . . .
O24 O 0.3057(5) 0.52016(19) 0.6491(4) 0.0467(17) Uani 1 1 d . . . . .
O41 O 0.3119(5) 0.38719(18) 0.8420(4) 0.0455(18) Uani 1 1 d . . . . .
O42 O 0.4241(5) 0.4129(2) 0.9502(5) 0.060(2) Uani 1 1 d . U . . .
O43 O 0.2808(4) 0.43567(16) 0.9170(3) 0.0336(14) Uani 1 1 d . . . . .
O44 O 0.3097(5) 0.37593(18) 0.9911(4) 0.0433(17) Uani 1 1 d . . . . .
O61 O 0.1199(3) 0.42581(17) 0.8029(4) 0.0343(15) Uani 1 1 d . . . . .
O62 O 0.0350(4) 0.4298(2) 0.9132(4) 0.0460(18) Uani 1 1 d . . . . .
O63 O -0.0366(4) 0.44061(17) 0.7723(4) 0.0430(17) Uani 1 1 d . . . . .
O64 O 0.0036(5) 0.38110(18) 0.8191(4) 0.0473(18) Uani 1 1 d . . . . .
O81 O 0.2576(4) 0.28715(17) 0.5491(4) 0.0388(15) Uani 1 1 d . U . . .
O82A O 0.2133(7) 0.2551(3) 0.6702(5) 0.0534(18) Uani 0.710(8) 1 d D U P A 1
O83A O 0.1310(6) 0.2459(3) 0.5400(7) 0.057(2) Uani 0.710(8) 1 d D U P A 1
O84A O 0.2719(7) 0.2226(2) 0.5555(8) 0.053(2) Uani 0.710(8) 1 d D U P A 1
O101 O 0.2096(4) 0.35625(17) 0.4250(3) 0.0351(15) Uani 1 1 d . U . . .
O102 O 0.0970(6) 0.4003(2) 0.3728(6) 0.066(2) Uani 1 1 d . U . . .
O103 O 0.1060(4) 0.33961(19) 0.3151(4) 0.0467(18) Uani 1 1 d . . . . .
O104 O 0.2065(6) 0.3839(2) 0.2872(6) 0.068(2) Uani 1 1 d . U . . .
O121 O 0.3846(4) 0.32192(17) 0.4464(4) 0.0398(16) Uani 1 1 d . . . . .
O122 O 0.5171(4) 0.28500(18) 0.4452(4) 0.0454(17) Uani 1 1 d . . . . .
O123 O 0.4769(5) 0.3303(2) 0.3442(5) 0.051(2) Uani 1 1 d . . . . .
O124 O 0.3926(5) 0.27286(18) 0.3469(4) 0.0479(18) Uani 1 1 d . . . . .
N1 N 0.2938(5) 0.39615(19) 0.6683(4) 0.0314(16) Uani 1 1 d . . . . .
C1 C 0.2257(6) 0.3799(3) 0.6463(6) 0.039(2) Uani 1 1 d . . . . .
C2 C 0.3656(6) 0.3899(2) 0.6421(6) 0.035(2) Uani 1 1 d . . . . .
C21 C 0.4607(8) 0.5082(4) 0.7742(10) 0.072(3) Uani 1 1 d . U . . .
C22 C 0.4644(9) 0.4715(4) 0.7666(11) 0.086(4) Uani 1 1 d . U . . .
H22A H 0.517672 0.464916 0.760120 0.129 Uiso 1 1 calc R . . . .
H22B H 0.449041 0.461130 0.810810 0.129 Uiso 1 1 calc R . . . .
H22C H 0.428856 0.464523 0.723822 0.129 Uiso 1 1 calc R . . . .
C23 C 0.5113(9) 0.5180(5) 0.8460(10) 0.079(4) Uani 1 1 d . U . . .
H23A H 0.565723 0.512130 0.842607 0.119 Uiso 1 1 calc R . . . .
H23B H 0.507408 0.541635 0.853483 0.119 Uiso 1 1 calc R . . . .
H23C H 0.492909 0.506427 0.887369 0.119 Uiso 1 1 calc R . . . .
C24 C 0.4884(10) 0.5282(5) 0.7117(11) 0.096(4) Uani 1 1 d . U . . .
H24A H 0.541773 0.521909 0.705156 0.144 Uiso 1 1 calc R . . . .
H24B H 0.454066 0.524064 0.666298 0.144 Uiso 1 1 calc R . . . .
H24C H 0.487025 0.551565 0.723756 0.144 Uiso 1 1 calc R . . . .
C25 C 0.2301(7) 0.5667(3) 0.7906(8) 0.053(3) Uani 1 1 d . . . . .
C26 C 0.2792(10) 0.5714(4) 0.8683(10) 0.080(5) Uani 1 1 d . . . . .
H26A H 0.278701 0.594459 0.882409 0.120 Uiso 1 1 calc R . . . .
H26B H 0.256308 0.558161 0.904803 0.120 Uiso 1 1 calc R . . . .
H26C H 0.333008 0.564334 0.865807 0.120 Uiso 1 1 calc R . . . .
C27 C 0.2581(12) 0.5888(3) 0.7340(10) 0.091(6) Uani 1 1 d . . . . .
H27A H 0.256475 0.611559 0.750510 0.136 Uiso 1 1 calc R . . . .
H27B H 0.311713 0.583015 0.726933 0.136 Uiso 1 1 calc R . . . .
H27C H 0.224461 0.586318 0.687465 0.136 Uiso 1 1 calc R . . . .
C28 C 0.1428(10) 0.5744(4) 0.7993(11) 0.080(5) Uani 1 1 d . . . . .
H28A H 0.137877 0.597309 0.813417 0.120 Uiso 1 1 calc R . . . .
H28B H 0.110503 0.570374 0.752572 0.120 Uiso 1 1 calc R . . . .
H28C H 0.125489 0.560216 0.837221 0.120 Uiso 1 1 calc R . . . .
C29 C 0.2605(8) 0.5113(3) 0.5783(7) 0.058(2) Uani 1 1 d . U . . .
C30 C 0.2750(10) 0.5395(4) 0.5268(8) 0.077(4) Uani 1 1 d . U . . .
H30A H 0.246761 0.535375 0.478164 0.116 Uiso 1 1 calc R . . . .
H30B H 0.256699 0.559970 0.546403 0.116 Uiso 1 1 calc R . . . .
H30C H 0.330900 0.541125 0.522771 0.116 Uiso 1 1 calc R . . . .
C31 C 0.1737(7) 0.5078(3) 0.5857(8) 0.060(3) Uani 1 1 d . U . . .
H31A H 0.145430 0.501939 0.538113 0.090 Uiso 1 1 calc R . . . .
H31B H 0.166256 0.490711 0.621608 0.090 Uiso 1 1 calc R . . . .
H31C H 0.153712 0.528635 0.602270 0.090 Uiso 1 1 calc R . . . .
C32 C 0.2950(9) 0.4794(4) 0.5506(8) 0.071(3) Uani 1 1 d . U . . .
H32A H 0.265846 0.473089 0.503701 0.107 Uiso 1 1 calc R . . . .
H32B H 0.349777 0.482949 0.543933 0.107 Uiso 1 1 calc R . . . .
H32C H 0.291320 0.461963 0.586619 0.107 Uiso 1 1 calc R . . . .
C41 C 0.4981(9) 0.3952(5) 0.9634(10) 0.077(2) Uani 1 1 d . U . . .
C42 C 0.5041(11) 0.3793(5) 1.0391(11) 0.103(4) Uani 1 1 d . U . . .
H42A H 0.494600 0.395701 1.075791 0.154 Uiso 1 1 calc R . . . .
H42B H 0.465254 0.361797 1.038768 0.154 Uiso 1 1 calc R . . . .
H42C H 0.556338 0.370017 1.051229 0.154 Uiso 1 1 calc R . . . .
C43 C 0.5620(10) 0.4226(5) 0.9725(12) 0.099(4) Uani 1 1 d . U . . .
H43A H 0.556976 0.435185 1.017083 0.149 Uiso 1 1 calc R . . . .
H43B H 0.613740 0.412506 0.976244 0.149 Uiso 1 1 calc R . . . .
H43C H 0.555276 0.437172 0.929880 0.149 Uiso 1 1 calc R . . . .
C44 C 0.5091(11) 0.3777(6) 0.8966(12) 0.107(5) Uani 1 1 d . U . . .
H44A H 0.558300 0.365576 0.903779 0.161 Uiso 1 1 calc R . . . .
H44B H 0.465909 0.362305 0.884647 0.161 Uiso 1 1 calc R . . . .
H44C H 0.510345 0.393256 0.856207 0.161 Uiso 1 1 calc R . . . .
C45 C 0.2742(6) 0.4639(2) 0.9682(6) 0.038(2) Uani 1 1 d . . . . .
C46 C 0.1989(7) 0.4829(3) 0.9362(6) 0.046(3) Uani 1 1 d . . . . .
H46A H 0.191314 0.501736 0.967411 0.068 Uiso 1 1 calc R . . . .
H46B H 0.204725 0.490402 0.886452 0.068 Uiso 1 1 calc R . . . .
H46C H 0.153754 0.468309 0.934626 0.068 Uiso 1 1 calc R . . . .
C47 C 0.2678(9) 0.4499(3) 1.0453(6) 0.055(3) Uani 1 1 d . . . . .
H47A H 0.263381 0.467979 1.079666 0.083 Uiso 1 1 calc R . . . .
H47B H 0.221480 0.436010 1.043541 0.083 Uiso 1 1 calc R . . . .
H47C H 0.314289 0.436999 1.061534 0.083 Uiso 1 1 calc R . . . .
C48 C 0.3471(7) 0.4859(3) 0.9661(6) 0.048(3) Uani 1 1 d . . . . .
H48A H 0.344086 0.504579 0.999244 0.072 Uiso 1 1 calc R . . . .
H48B H 0.394227 0.473260 0.981815 0.072 Uiso 1 1 calc R . . . .
H48C H 0.348975 0.493927 0.916066 0.072 Uiso 1 1 calc R . . . .
C49 C 0.2513(10) 0.3499(4) 0.9898(9) 0.070(3) Uani 1 1 d . U . . .
C50 C 0.2914(11) 0.3180(4) 0.9622(10) 0.082(4) Uani 1 1 d . U . . .
H50A H 0.254610 0.299722 0.960289 0.123 Uiso 1 1 calc R . . . .
H50B H 0.306497 0.321912 0.913190 0.123 Uiso 1 1 calc R . . . .
H50C H 0.337743 0.312752 0.996198 0.123 Uiso 1 1 calc R . . . .
C51 C 0.1779(10) 0.3563(4) 0.9346(10) 0.084(4) Uani 1 1 d . U . . .
H51A H 0.141286 0.338152 0.936350 0.126 Uiso 1 1 calc R . . . .
H51B H 0.153090 0.376708 0.947553 0.126 Uiso 1 1 calc R . . . .
H51C H 0.193055 0.358164 0.884996 0.126 Uiso 1 1 calc R . . . .
C52 C 0.2332(11) 0.3452(4) 1.0686(8) 0.077(4) Uani 1 1 d . U . . .
H52A H 0.194111 0.327911 1.069866 0.116 Uiso 1 1 calc R . . . .
H52B H 0.280855 0.338979 1.099735 0.116 Uiso 1 1 calc R . . . .
H52C H 0.212942 0.365659 1.086646 0.116 Uiso 1 1 calc R . . . .
C61 C -0.0204(11) 0.4262(6) 0.9672(10) 0.092(4) Uani 1 1 d . U . . .
C62 C -0.0251(13) 0.3912(6) 0.9902(11) 0.110(5) Uani 1 1 d . U . . .
H62A H -0.062357 0.389213 1.026294 0.164 Uiso 1 1 calc R . . . .
H62B H -0.042453 0.377720 0.947325 0.164 Uiso 1 1 calc R . . . .
H62C H 0.026324 0.383853 1.012195 0.164 Uiso 1 1 calc R . . . .
C63 C 0.0129(11) 0.4472(6) 1.0341(10) 0.101(5) Uani 1 1 d . U . . .
H63A H -0.021842 0.445799 1.072410 0.151 Uiso 1 1 calc R . . . .
H63B H 0.064636 0.439044 1.053263 0.151 Uiso 1 1 calc R . . . .
H63C H 0.017064 0.470045 1.018837 0.151 Uiso 1 1 calc R . . . .
C64 C -0.1006(11) 0.4376(6) 0.9372(10) 0.104(5) Uani 1 1 d . U . . .
H64A H -0.136024 0.434811 0.974590 0.156 Uiso 1 1 calc R . . . .
H64B H -0.098656 0.460674 0.923491 0.156 Uiso 1 1 calc R . . . .
H64C H -0.119359 0.424560 0.893809 0.156 Uiso 1 1 calc R . . . .
C65 C -0.0346(9) 0.4716(3) 0.7337(9) 0.066(3) Uani 1 1 d . U . . .
C66 C 0.0019(11) 0.4985(4) 0.7798(11) 0.086(4) Uani 1 1 d . U . . .
H66A H 0.001322 0.518596 0.750555 0.129 Uiso 1 1 calc R . . . .
H66B H -0.027366 0.502076 0.821651 0.129 Uiso 1 1 calc R . . . .
H66C H 0.055787 0.492707 0.797566 0.129 Uiso 1 1 calc R . . . .
C67 C -0.1210(9) 0.4793(4) 0.7014(10) 0.074(3) Uani 1 1 d . U . . .
H67A H -0.122644 0.500126 0.674749 0.110 Uiso 1 1 calc R . . . .
H67B H -0.140722 0.461804 0.667896 0.110 Uiso 1 1 calc R . . . .
H67C H -0.153448 0.480926 0.741563 0.110 Uiso 1 1 calc R . . . .
C68 C 0.0048(10) 0.4651(4) 0.6611(10) 0.082(4) Uani 1 1 d . U . . .
H68A H 0.006978 0.485543 0.633760 0.123 Uiso 1 1 calc R . . . .
H68B H 0.057652 0.456671 0.674251 0.123 Uiso 1 1 calc R . . . .
H68C H -0.026055 0.448958 0.630668 0.123 Uiso 1 1 calc R . . . .
C69 C -0.0279(7) 0.3585(3) 0.7617(7) 0.044(2) Uani 1 1 d . . . . .
C70 C -0.1087(9) 0.3492(5) 0.7815(9) 0.082(5) Uani 1 1 d . . . . .
H70A H -0.133478 0.333908 0.744801 0.123 Uiso 1 1 calc R . . . .
H70B H -0.103450 0.338842 0.829909 0.123 Uiso 1 1 calc R . . . .
H70C H -0.140801 0.368915 0.782295 0.123 Uiso 1 1 calc R . . . .
C71 C -0.0329(8) 0.3735(3) 0.6839(7) 0.055(3) Uani 1 1 d . . . . .
H71A H -0.054386 0.357328 0.647708 0.083 Uiso 1 1 calc R . . . .
H71B H -0.066877 0.392797 0.681200 0.083 Uiso 1 1 calc R . . . .
H71C H 0.019223 0.379987 0.673526 0.083 Uiso 1 1 calc R . . . .
C72 C 0.0258(11) 0.3290(4) 0.7661(9) 0.079(5) Uani 1 1 d . . . . .
H72A H 0.006554 0.313173 0.728119 0.119 Uiso 1 1 calc R . . . .
H72B H 0.078474 0.335972 0.758348 0.119 Uiso 1 1 calc R . . . .
H72C H 0.027128 0.318802 0.814475 0.119 Uiso 1 1 calc R . . . .
C81 C 0.2683(6) 0.2651(3) 0.7351(6) 0.0533(18) Uani 1 1 d D U . . .
C82A C 0.3440(9) 0.2459(4) 0.7343(11) 0.065(3) Uani 0.710(8) 1 d D U P A 1
H82A H 0.380830 0.252158 0.776660 0.097 Uiso 0.710(8) 1 calc R . P A 1
H82B H 0.333089 0.222404 0.736557 0.097 Uiso 0.710(8) 1 calc R . P A 1
H82C H 0.366669 0.250719 0.689012 0.097 Uiso 0.710(8) 1 calc R . P A 1
C83A C 0.2823(11) 0.3029(3) 0.7323(10) 0.057(3) Uani 0.710(8) 1 d D U P A 1
H83A H 0.318462 0.309583 0.774894 0.085 Uiso 0.710(8) 1 calc R . P A 1
H83B H 0.304618 0.308476 0.687211 0.085 Uiso 0.710(8) 1 calc R . P A 1
H83C H 0.232692 0.314431 0.732989 0.085 Uiso 0.710(8) 1 calc R . P A 1
C84A C 0.2230(11) 0.2564(4) 0.7993(10) 0.065(3) Uani 0.710(8) 1 d D U P A 1
H84A H 0.254287 0.262079 0.845614 0.097 Uiso 0.710(8) 1 calc R . P A 1
H84B H 0.174045 0.268745 0.794899 0.097 Uiso 0.710(8) 1 calc R . P A 1
H84C H 0.211685 0.232953 0.798445 0.097 Uiso 0.710(8) 1 calc R . P A 1
C85 C 0.0587(7) 0.2646(3) 0.5331(8) 0.0592(19) Uani 1 1 d D U . . .
C86 C 0.0462(10) 0.2893(4) 0.5902(9) 0.078(3) Uani 1 1 d . U . . .
H86A H -0.004675 0.299773 0.577823 0.116 Uiso 1 1 calc R . . . .
H86B H 0.047761 0.278517 0.637973 0.116 Uiso 1 1 calc R . . . .
H86C H 0.087246 0.305935 0.592363 0.116 Uiso 1 1 calc R . . . .
C87 C -0.0049(10) 0.2380(4) 0.5261(10) 0.080(4) Uani 1 1 d . U . . .
H87A H -0.056320 0.248416 0.521152 0.120 Uiso 1 1 calc R . . . .
H87B H 0.000081 0.224571 0.482813 0.120 Uiso 1 1 calc R . . . .
H87C H 0.001156 0.224240 0.570064 0.120 Uiso 1 1 calc R . . . .
C88 C 0.0621(10) 0.2803(4) 0.4570(9) 0.080(4) Uani 1 1 d . U . . .
H88A H 0.015943 0.294042 0.444489 0.120 Uiso 1 1 calc R . . . .
H88B H 0.109071 0.293779 0.458184 0.120 Uiso 1 1 calc R . . . .
H88C H 0.063285 0.263094 0.420057 0.120 Uiso 1 1 calc R . . . .
C89 C 0.2549(8) 0.1874(2) 0.5517(8) 0.054(2) Uani 1 1 d D U . . .
C90 C 0.1989(9) 0.1768(3) 0.6080(9) 0.064(3) Uani 1 1 d . U . . .
H90A H 0.189066 0.153264 0.603653 0.095 Uiso 1 1 calc R . . . .
H90B H 0.222856 0.181866 0.657794 0.095 Uiso 1 1 calc R . . . .
H90C H 0.149540 0.188692 0.598009 0.095 Uiso 1 1 calc R . . . .
C91 C 0.2223(10) 0.1769(4) 0.4761(10) 0.079(4) Uani 1 1 d . U . . .
H91A H 0.211774 0.153324 0.476020 0.119 Uiso 1 1 calc R . . . .
H91B H 0.173743 0.188724 0.461153 0.119 Uiso 1 1 calc R . . . .
H91C H 0.259992 0.181675 0.441730 0.119 Uiso 1 1 calc R . . . .
C92 C 0.3361(9) 0.1737(4) 0.5723(10) 0.075(3) Uani 1 1 d . U . . .
H92A H 0.333923 0.149804 0.572066 0.112 Uiso 1 1 calc R . . . .
H92B H 0.370255 0.181193 0.536722 0.112 Uiso 1 1 calc R . . . .
H92C H 0.356458 0.181429 0.621360 0.112 Uiso 1 1 calc R . . . .
C101 C 0.0577(9) 0.4089(4) 0.4421(8) 0.065(2) Uani 1 1 d . U . . .
C102 C 0.1195(9) 0.4284(4) 0.4889(9) 0.070(3) Uani 1 1 d . U . . .
H10A H 0.162676 0.413971 0.507116 0.104 Uiso 1 1 calc R . . . .
H10B H 0.138729 0.445909 0.459362 0.104 Uiso 1 1 calc R . . . .
H10C H 0.096874 0.437993 0.530527 0.104 Uiso 1 1 calc R . . . .
C103 C 0.0387(9) 0.3774(4) 0.4782(8) 0.067(3) Uani 1 1 d . U . . .
H10D H 0.087045 0.365958 0.495879 0.101 Uiso 1 1 calc R . . . .
H10E H 0.009648 0.382156 0.519722 0.101 Uiso 1 1 calc R . . . .
H10F H 0.006950 0.363650 0.442687 0.101 Uiso 1 1 calc R . . . .
C104 C -0.0102(10) 0.4292(4) 0.4123(10) 0.084(4) Uani 1 1 d . U . . .
H10G H 0.008351 0.449089 0.390068 0.126 Uiso 1 1 calc R . . . .
H10H H -0.043154 0.416744 0.375121 0.126 Uiso 1 1 calc R . . . .
H10I H -0.040456 0.435250 0.452156 0.126 Uiso 1 1 calc R . . . .
C105 C 0.0427(9) 0.3370(4) 0.2556(8) 0.064(3) Uani 1 1 d . U . . .
C106 C -0.0367(9) 0.3385(4) 0.2878(9) 0.072(3) Uani 1 1 d . U . . .
H10J H -0.079447 0.336761 0.247895 0.107 Uiso 1 1 calc R . . . .
H10K H -0.039816 0.320322 0.322173 0.107 Uiso 1 1 calc R . . . .
H10L H -0.040799 0.359263 0.313657 0.107 Uiso 1 1 calc R . . . .
C107 C 0.0434(9) 0.3646(4) 0.1980(8) 0.078(4) Uani 1 1 d . U . . .
H10M H -0.000412 0.361587 0.159546 0.117 Uiso 1 1 calc R . . . .
H10N H 0.038529 0.385846 0.221758 0.117 Uiso 1 1 calc R . . . .
H10O H 0.092385 0.363863 0.176186 0.117 Uiso 1 1 calc R . . . .
C108 C 0.0498(10) 0.3036(4) 0.2182(9) 0.082(4) Uani 1 1 d . U . . .
H10P H 0.007723 0.301214 0.177857 0.124 Uiso 1 1 calc R . . . .
H10Q H 0.100175 0.302172 0.198962 0.124 Uiso 1 1 calc R . . . .
H10R H 0.045980 0.286086 0.254089 0.124 Uiso 1 1 calc R . . . .
C109 C 0.2503(9) 0.4141(4) 0.2856(9) 0.069(2) Uani 1 1 d . U . . .
C110 C 0.2807(11) 0.4303(4) 0.3547(9) 0.084(4) Uani 1 1 d . U . . .
H11A H 0.308677 0.450217 0.343753 0.126 Uiso 1 1 calc R . . . .
H11B H 0.237344 0.436007 0.382090 0.126 Uiso 1 1 calc R . . . .
H11C H 0.316367 0.415491 0.384109 0.126 Uiso 1 1 calc R . . . .
C111 C 0.3211(10) 0.4037(4) 0.2406(10) 0.081(4) Uani 1 1 d . U . . .
H11D H 0.355000 0.422590 0.236187 0.122 Uiso 1 1 calc R . . . .
H11E H 0.351098 0.386059 0.266742 0.122 Uiso 1 1 calc R . . . .
H11F H 0.300095 0.396099 0.191630 0.122 Uiso 1 1 calc R . . . .
C112 C 0.1998(11) 0.4371(4) 0.2315(10) 0.086(4) Uani 1 1 d . U . . .
H11G H 0.226736 0.458001 0.228205 0.129 Uiso 1 1 calc R . . . .
H11H H 0.191656 0.426869 0.182937 0.129 Uiso 1 1 calc R . . . .
H11I H 0.149403 0.440771 0.249454 0.129 Uiso 1 1 calc R . . . .
C121 C 0.5214(8) 0.2554(3) 0.4910(8) 0.057(2) Uani 1 1 d . U . . .
C122 C 0.4552(9) 0.2557(4) 0.5406(8) 0.066(3) Uani 1 1 d . U . . .
H12A H 0.458323 0.235912 0.570977 0.100 Uiso 1 1 calc R . . . .
H12B H 0.460440 0.275025 0.572329 0.100 Uiso 1 1 calc R . . . .
H12C H 0.404744 0.256309 0.510043 0.100 Uiso 1 1 calc R . . . .
C123 C 0.6011(9) 0.2563(4) 0.5398(9) 0.071(3) Uani 1 1 d . U . . .
H12D H 0.606192 0.236833 0.571210 0.107 Uiso 1 1 calc R . . . .
H12E H 0.643221 0.256552 0.508513 0.107 Uiso 1 1 calc R . . . .
H12F H 0.604079 0.275949 0.570386 0.107 Uiso 1 1 calc R . . . .
C124 C 0.5160(10) 0.2250(3) 0.4401(9) 0.076(4) Uani 1 1 d . U . . .
H12G H 0.518829 0.205075 0.469893 0.114 Uiso 1 1 calc R . . . .
H12H H 0.466494 0.225441 0.408003 0.114 Uiso 1 1 calc R . . . .
H12I H 0.559271 0.225295 0.410096 0.114 Uiso 1 1 calc R . . . .
C125 C 0.5365(8) 0.3278(3) 0.2939(7) 0.058(3) Uani 1 1 d . . . . .
C126 C 0.6168(8) 0.3340(4) 0.3355(9) 0.069(4) Uani 1 1 d . . . . .
H12J H 0.656380 0.332333 0.301578 0.104 Uiso 1 1 calc R . . . .
H12K H 0.618341 0.355945 0.357025 0.104 Uiso 1 1 calc R . . . .
H12L H 0.627385 0.317711 0.374486 0.104 Uiso 1 1 calc R . . . .
C127 C 0.5336(9) 0.2937(4) 0.2543(9) 0.079(5) Uani 1 1 d . . . . .
H12M H 0.573957 0.292878 0.221165 0.118 Uiso 1 1 calc R . . . .
H12N H 0.542595 0.276338 0.290989 0.118 Uiso 1 1 calc R . . . .
H12O H 0.482316 0.290757 0.226078 0.118 Uiso 1 1 calc R . . . .
C128 C 0.5161(11) 0.3551(5) 0.2347(10) 0.096(6) Uani 1 1 d . . . . .
H12P H 0.554237 0.354626 0.199293 0.144 Uiso 1 1 calc R . . . .
H12Q H 0.463913 0.351137 0.209232 0.144 Uiso 1 1 calc R . . . .
H12R H 0.517469 0.376503 0.258731 0.144 Uiso 1 1 calc R . . . .
C129 C 0.3161(9) 0.2717(4) 0.3027(9) 0.069(3) Uani 1 1 d . U . . .
C130 C 0.2504(9) 0.2685(4) 0.3527(9) 0.072(3) Uani 1 1 d . U . . .
H13A H 0.199840 0.267740 0.322345 0.108 Uiso 1 1 calc R . . . .
H13B H 0.257860 0.248402 0.381692 0.108 Uiso 1 1 calc R . . . .
H13C H 0.251893 0.287392 0.385677 0.108 Uiso 1 1 calc R . . . .
C131 C 0.3017(10) 0.3044(4) 0.2597(9) 0.075(3) Uani 1 1 d . U . . .
H13D H 0.250638 0.303644 0.230132 0.113 Uiso 1 1 calc R . . . .
H13E H 0.302997 0.322623 0.294369 0.113 Uiso 1 1 calc R . . . .
H13F H 0.342353 0.307432 0.227384 0.113 Uiso 1 1 calc R . . . .
C132 C 0.3190(11) 0.2435(4) 0.2488(10) 0.090(4) Uani 1 1 d . U . . .
H13G H 0.268843 0.241761 0.218001 0.136 Uiso 1 1 calc R . . . .
H13H H 0.360335 0.247529 0.217700 0.136 Uiso 1 1 calc R . . . .
H13I H 0.329726 0.223029 0.275904 0.136 Uiso 1 1 calc R . . . .
N010 N 0.6341(6) 0.3709(2) 0.6212(6) 0.051(2) Uani 1 1 d . . . . .
C141 C 0.5672(7) 0.3538(3) 0.6554(8) 0.056(3) Uani 1 1 d . . . . .
H14A H 0.531916 0.370871 0.670969 0.067 Uiso 1 1 calc R . . . .
H14B H 0.536862 0.340550 0.616975 0.067 Uiso 1 1 calc R . . . .
C142 C 0.5922(9) 0.3316(3) 0.7214(9) 0.065(4) Uani 1 1 d . . . . .
H14C H 0.618297 0.344817 0.762394 0.078 Uiso 1 1 calc R . . . .
H14D H 0.629643 0.315029 0.707828 0.078 Uiso 1 1 calc R . . . .
C143 C 0.5197(9) 0.3144(4) 0.7461(8) 0.065(4) Uani 1 1 d . . . . .
H14E H 0.494800 0.300733 0.705320 0.078 Uiso 1 1 calc R . . . .
H14F H 0.481479 0.331115 0.757394 0.078 Uiso 1 1 calc R . . . .
C144 C 0.5414(12) 0.2923(5) 0.8155(10) 0.093(6) Uani 1 1 d . . . . .
H14G H 0.494250 0.281838 0.829273 0.139 Uiso 1 1 calc R . . . .
H14H H 0.578453 0.275390 0.804191 0.139 Uiso 1 1 calc R . . . .
H14I H 0.565140 0.305753 0.856234 0.139 Uiso 1 1 calc R . . . .
C145 C 0.5967(7) 0.3966(3) 0.5663(8) 0.057(3) Uani 1 1 d . . . . .
H14J H 0.638946 0.408531 0.545674 0.069 Uiso 1 1 calc R . . . .
H14K H 0.568376 0.412663 0.593641 0.069 Uiso 1 1 calc R . . . .
C146 C 0.5391(7) 0.3829(3) 0.5013(8) 0.059(3) Uani 1 1 d . . . . .
H14L H 0.492589 0.373719 0.520448 0.070 Uiso 1 1 calc R . . . .
H14M H 0.564730 0.365187 0.476403 0.070 Uiso 1 1 calc R . . . .
C147 C 0.5136(8) 0.4110(4) 0.4448(7) 0.060(3) Uani 1 1 d . . . . .
H14N H 0.560182 0.418932 0.423453 0.072 Uiso 1 1 calc R . . . .
H14O H 0.477106 0.401854 0.404342 0.072 Uiso 1 1 calc R . . . .
C148 C 0.4740(11) 0.4406(4) 0.4786(10) 0.085(5) Uani 1 1 d . . . . .
H14P H 0.459753 0.457037 0.440446 0.128 Uiso 1 1 calc R . . . .
H14Q H 0.426973 0.433179 0.498680 0.128 Uiso 1 1 calc R . . . .
H14R H 0.510138 0.450275 0.517811 0.128 Uiso 1 1 calc R . . . .
C149 C 0.6928(7) 0.3879(3) 0.6790(8) 0.059(3) Uani 1 1 d . . . . .
H14S H 0.715483 0.371103 0.714140 0.070 Uiso 1 1 calc R . . . .
H14T H 0.735740 0.396785 0.653808 0.070 Uiso 1 1 calc R . . . .
C150 C 0.6604(8) 0.4158(3) 0.7230(8) 0.061(3) Uani 1 1 d . . . . .
H15A H 0.610895 0.408844 0.740389 0.073 Uiso 1 1 calc R . . . .
H15B H 0.649865 0.435210 0.691275 0.073 Uiso 1 1 calc R . . . .
C151 C 0.7211(9) 0.4246(4) 0.7900(9) 0.069(4) Uani 1 1 d . . . . .
H15C H 0.723079 0.406716 0.826551 0.083 Uiso 1 1 calc R . . . .
H15D H 0.773327 0.426570 0.773505 0.083 Uiso 1 1 calc R . . . .
C152 C 0.7005(9) 0.4571(4) 0.8268(10) 0.083(5) Uani 1 1 d . . . . .
H15E H 0.739746 0.461731 0.868453 0.125 Uiso 1 1 calc R . . . .
H15F H 0.699408 0.474897 0.791076 0.125 Uiso 1 1 calc R . . . .
H15G H 0.649190 0.455056 0.844090 0.125 Uiso 1 1 calc R . . . .
C153 C 0.6778(8) 0.3441(4) 0.5820(9) 0.063(3) Uani 1 1 d . . . . .
H15H H 0.705658 0.329895 0.620122 0.075 Uiso 1 1 calc R . . . .
H15I H 0.638315 0.330365 0.552870 0.075 Uiso 1 1 calc R . . . .
C154 C 0.7363(8) 0.3555(4) 0.5313(9) 0.072(4) Uani 1 1 d . . . . .
H15J H 0.774962 0.370182 0.558544 0.086 Uiso 1 1 calc R . . . .
H15K H 0.708798 0.367922 0.489785 0.086 Uiso 1 1 calc R . . . .
C155 C 0.7788(9) 0.3258(5) 0.5014(10) 0.085(5) Uani 1 1 d . . . . .
H15L H 0.811335 0.315141 0.542763 0.102 Uiso 1 1 calc R . . . .
H15M H 0.739327 0.309634 0.480914 0.102 Uiso 1 1 calc R . . . .
C156 C 0.8306(11) 0.3347(7) 0.4420(14) 0.129(9) Uani 1 1 d . . . . .
H15N H 0.855460 0.314943 0.425747 0.193 Uiso 1 1 calc R . . . .
H15O H 0.798629 0.344740 0.400275 0.193 Uiso 1 1 calc R . . . .
H15P H 0.870704 0.350251 0.462180 0.193 Uiso 1 1 calc R . . . .
O82B O 0.2641(17) 0.2462(6) 0.6664(8) 0.052(2) Uani 0.290(8) 1 d D U P A 2
O83B O 0.1269(8) 0.2552(8) 0.5875(13) 0.057(2) Uani 0.290(8) 1 d D U P A 2
O84B O 0.243(2) 0.2222(4) 0.5311(13) 0.051(3) Uani 0.290(8) 1 d D U P A 2
C82B C 0.3390(16) 0.2887(8) 0.736(2) 0.061(4) Uani 0.290(8) 1 d D U P A 2
H82D H 0.343729 0.301725 0.781018 0.092 Uiso 0.290(8) 1 calc R . P A 2
H82E H 0.386694 0.275913 0.734092 0.092 Uiso 0.290(8) 1 calc R . P A 2
H82F H 0.331100 0.303216 0.693337 0.092 Uiso 0.290(8) 1 calc R . P A 2
C83B C 0.1920(15) 0.2850(8) 0.741(2) 0.059(3) Uani 0.290(8) 1 d D U P A 2
H83D H 0.196994 0.297234 0.786830 0.088 Uiso 0.290(8) 1 calc R . P A 2
H83E H 0.183494 0.300315 0.699376 0.088 Uiso 0.290(8) 1 calc R . P A 2
H83F H 0.147724 0.269976 0.739078 0.088 Uiso 0.290(8) 1 calc R . P A 2
C84B C 0.282(2) 0.2407(9) 0.8015(19) 0.064(4) Uani 0.290(8) 1 d D U P A 2
H84D H 0.284617 0.252954 0.847628 0.096 Uiso 0.290(8) 1 calc R . P A 2
H84E H 0.238280 0.225168 0.799024 0.096 Uiso 0.290(8) 1 calc R . P A 2
H84F H 0.330477 0.228747 0.799379 0.096 Uiso 0.290(8) 1 calc R . P A 2

loop_
_atom_site_aniso_label
_atom_site_aniso_U_11
_atom_site_aniso_U_22
_atom_site_aniso_U_33
_atom_site_aniso_U_23
_atom_site_aniso_U_13
_atom_site_aniso_U_12
U1 0.02849(15) 0.02445(15) 0.02425(15) -0.00441(10) 0.00556(11) -0.00126(10)
U2 0.02720(15) 0.02945(15) 0.02166(14) -0.00330(10) 0.00352(10) 0.00356(10)
Si1 0.0331(13) 0.0295(12) 0.0447(15) 0.0049(11) 0.0063(11) -0.0016(10)
Si2 0.0453(15) 0.0386(14) 0.0272(12) -0.0003(10) 0.0015(11) 0.0066(11)
Si3 0.0328(13) 0.0339(13) 0.0358(14) -0.0002(10) 0.0110(11) -0.0021(10)
Si4 0.0445(14) 0.0306(12) 0.0311(13) 0.0029(10) 0.0089(11) 0.0020(11)
Si5 0.0458(16) 0.0341(14) 0.0524(17) 0.0095(12) -0.0188(13) -0.0025(12)
Si6 0.0431(15) 0.0364(13) 0.0395(14) 0.0019(11) 0.0196(12) 0.0094(11)
O1 0.035(4) 0.061(5) 0.040(4) -0.031(3) 0.012(3) -0.007(3)
O2 0.025(3) 0.082(6) 0.053(5) -0.047(4) 0.006(3) -0.012(3)
O3 0.031(3) 0.039(4) 0.043(4) -0.018(3) 0.013(3) -0.004(3)
O4 0.036(4) 0.063(5) 0.083(6) -0.038(5) 0.018(4) -0.013(4)
O21 0.035(3) 0.027(3) 0.039(4) 0.001(3) 0.008(3) -0.003(3)
O22 0.039(4) 0.044(4) 0.057(5) 0.001(3) -0.003(3) -0.001(3)
O23 0.058(5) 0.028(4) 0.054(5) -0.003(3) 0.005(4) -0.003(3)
O24 0.047(4) 0.045(4) 0.048(4) 0.006(3) 0.004(3) -0.005(3)
O41 0.069(5) 0.037(4) 0.034(4) -0.007(3) 0.016(3) 0.004(3)
O42 0.039(4) 0.078(5) 0.061(5) 0.003(4) -0.001(3) 0.012(4)
O43 0.039(4) 0.037(3) 0.024(3) -0.007(3) 0.001(3) -0.001(3)
O44 0.064(5) 0.037(4) 0.028(3) 0.003(3) 0.001(3) 0.003(3)
O61 0.011(3) 0.045(4) 0.046(4) -0.010(3) 0.004(3) 0.003(2)
O62 0.044(4) 0.060(5) 0.037(4) -0.011(3) 0.016(3) -0.010(3)
O63 0.043(4) 0.036(4) 0.054(4) 0.003(3) 0.019(3) 0.004(3)
O64 0.058(5) 0.035(4) 0.048(4) 0.004(3) 0.003(4) -0.008(3)
O81 0.044(4) 0.036(4) 0.039(4) 0.000(3) 0.014(3) 0.002(3)
O82A 0.059(4) 0.053(4) 0.049(4) -0.001(3) 0.010(3) -0.005(3)
O83A 0.056(4) 0.055(4) 0.060(5) -0.003(4) 0.012(4) 0.004(4)
O84A 0.059(6) 0.029(4) 0.075(6) 0.002(4) 0.025(4) -0.003(4)
O101 0.035(3) 0.043(4) 0.023(3) 0.004(3) -0.014(3) 0.012(3)
O102 0.069(5) 0.055(4) 0.070(5) -0.006(4) -0.003(4) 0.017(4)
O103 0.044(4) 0.053(4) 0.039(4) -0.012(3) -0.012(3) 0.011(3)
O104 0.071(5) 0.062(5) 0.069(5) -0.004(4) -0.002(4) -0.007(4)
O121 0.040(4) 0.042(4) 0.043(4) -0.002(3) 0.025(3) 0.009(3)
O122 0.043(4) 0.041(4) 0.054(5) 0.004(3) 0.016(3) 0.008(3)
O123 0.052(5) 0.052(5) 0.053(5) 0.007(4) 0.028(4) 0.008(4)
O124 0.057(5) 0.038(4) 0.049(4) -0.006(3) 0.007(4) 0.010(3)
N1 0.035(4) 0.029(4) 0.032(4) -0.009(3) 0.012(3) -0.003(3)
C1 0.032(5) 0.048(6) 0.038(5) -0.008(4) 0.006(4) -0.007(4)
C2 0.035(5) 0.030(5) 0.043(5) -0.004(4) 0.011(4) -0.001(4)
C21 0.040(5) 0.089(7) 0.086(7) -0.003(6) 0.003(5) -0.006(5)
C22 0.052(7) 0.084(8) 0.117(10) -0.024(8) -0.008(7) 0.009(6)
C23 0.050(6) 0.098(9) 0.089(9) -0.016(7) 0.006(6) -0.003(6)
C24 0.061(7) 0.125(10) 0.101(9) 0.015(8) 0.005(7) -0.012(7)
C25 0.051(7) 0.027(5) 0.077(8) -0.006(5) -0.010(6) 0.003(5)
C26 0.093(12) 0.048(8) 0.090(12) -0.020(7) -0.022(9) 0.005(7)
C27 0.147(17) 0.029(6) 0.105(13) 0.007(7) 0.053(12) -0.008(8)
C28 0.076(10) 0.054(8) 0.109(14) -0.019(8) 0.010(9) 0.015(7)
C29 0.061(5) 0.061(5) 0.051(5) 0.013(4) 0.005(4) -0.010(5)
C30 0.092(8) 0.073(7) 0.062(7) 0.022(6) -0.005(6) -0.025(7)
C31 0.050(6) 0.060(6) 0.069(7) -0.002(6) -0.001(5) -0.004(5)
C32 0.071(7) 0.083(8) 0.059(7) -0.015(6) 0.006(6) 0.001(6)
C41 0.052(4) 0.095(6) 0.081(5) 0.003(5) 0.001(4) 0.016(4)
C42 0.080(8) 0.119(9) 0.106(9) 0.031(8) 0.000(8) 0.019(8)
C43 0.063(7) 0.122(10) 0.109(9) -0.001(8) -0.007(7) 0.005(7)
C44 0.077(8) 0.123(10) 0.118(9) -0.025(8) -0.002(8) 0.027(8)
C45 0.049(6) 0.036(5) 0.031(5) -0.015(4) 0.008(4) -0.009(4)
C46 0.048(6) 0.040(6) 0.050(6) -0.018(5) 0.014(5) 0.004(5)
C47 0.085(9) 0.048(6) 0.036(6) -0.007(5) 0.019(6) 0.000(6)
C48 0.059(7) 0.043(6) 0.041(6) -0.008(5) 0.000(5) -0.009(5)
C49 0.090(7) 0.056(6) 0.063(6) 0.008(5) 0.009(5) -0.011(5)
C50 0.111(9) 0.057(7) 0.080(8) -0.009(6) 0.018(7) -0.004(7)
C51 0.089(9) 0.078(8) 0.082(8) 0.020(7) -0.004(7) -0.027(7)
C52 0.103(9) 0.077(8) 0.053(7) 0.008(6) 0.011(7) -0.020(7)
C61 0.077(7) 0.142(10) 0.068(7) -0.014(7) 0.051(6) -0.018(7)
C62 0.109(9) 0.141(12) 0.088(9) -0.002(9) 0.051(8) -0.024(9)
C63 0.090(9) 0.152(12) 0.068(8) -0.027(8) 0.045(7) -0.026(9)
C64 0.079(8) 0.165(12) 0.076(8) -0.009(9) 0.042(7) -0.003(9)
C65 0.066(6) 0.050(5) 0.085(7) 0.013(5) 0.021(5) 0.012(5)
C66 0.097(9) 0.052(7) 0.105(9) 0.011(7) -0.002(8) -0.004(7)
C67 0.070(7) 0.062(7) 0.088(8) 0.013(6) 0.006(7) 0.010(6)
C68 0.087(8) 0.073(7) 0.090(9) 0.027(7) 0.031(7) 0.016(7)
C69 0.046(6) 0.029(5) 0.057(7) 0.002(4) 0.009(5) -0.008(4)
C70 0.061(9) 0.105(13) 0.083(11) -0.029(9) 0.024(8) -0.044(9)
C71 0.068(8) 0.047(6) 0.047(7) -0.001(5) -0.010(6) -0.010(6)
C72 0.108(13) 0.062(9) 0.067(9) 0.002(7) 0.005(9) 0.037(9)
C81 0.060(4) 0.052(4) 0.047(4) -0.005(3) 0.006(3) -0.005(3)
C82A 0.070(6) 0.062(6) 0.060(6) -0.005(5) -0.001(5) -0.003(5)
C83A 0.066(6) 0.054(6) 0.049(6) -0.009(5) 0.002(5) -0.005(5)
C84A 0.072(6) 0.063(6) 0.060(6) -0.005(6) 0.009(6) -0.014(6)
C85 0.058(4) 0.059(4) 0.062(4) -0.001(4) 0.013(4) 0.001(4)
C86 0.080(6) 0.076(6) 0.078(6) -0.008(6) 0.014(6) 0.006(6)
C87 0.074(7) 0.077(7) 0.088(8) -0.003(7) 0.005(7) -0.005(6)
C88 0.082(8) 0.085(8) 0.075(7) 0.004(7) 0.012(7) -0.009(7)
C89 0.060(5) 0.031(4) 0.074(5) 0.005(4) 0.019(4) -0.002(3)
C90 0.074(7) 0.037(5) 0.083(7) 0.008(5) 0.026(6) -0.003(5)
C91 0.090(8) 0.063(7) 0.085(8) -0.004(6) 0.006(7) -0.015(6)
C92 0.063(7) 0.064(7) 0.096(8) 0.025(6) 0.005(7) 0.002(6)
C101 0.070(5) 0.055(4) 0.067(5) -0.006(4) -0.003(4) 0.011(4)
C102 0.076(7) 0.062(7) 0.070(7) -0.016(6) 0.005(6) 0.006(6)
C103 0.070(7) 0.067(7) 0.064(7) -0.003(6) 0.004(6) 0.003(6)
C104 0.088(8) 0.077(8) 0.085(8) -0.007(7) 0.002(7) 0.030(7)
C105 0.060(6) 0.078(7) 0.053(5) -0.012(5) 0.004(5) -0.010(5)
C106 0.066(7) 0.087(8) 0.062(7) -0.012(6) 0.003(6) -0.016(6)
C107 0.069(7) 0.102(9) 0.060(7) 0.010(7) -0.008(6) -0.023(7)
C108 0.077(8) 0.093(9) 0.071(7) -0.030(7) -0.016(7) 0.003(7)
C109 0.073(5) 0.064(5) 0.068(5) 0.003(4) -0.002(4) -0.010(4)
C110 0.095(8) 0.083(8) 0.072(8) -0.004(7) 0.002(7) -0.031(7)
C111 0.079(8) 0.079(8) 0.083(8) 0.004(7) 0.002(7) -0.007(7)
C112 0.100(9) 0.072(7) 0.086(8) 0.022(7) 0.009(7) -0.005(7)
C121 0.060(6) 0.042(5) 0.068(6) 0.006(4) 0.002(5) 0.010(4)
C122 0.070(7) 0.059(6) 0.071(7) 0.020(6) 0.011(6) 0.006(6)
C123 0.066(7) 0.059(7) 0.085(8) 0.017(6) -0.006(6) 0.005(6)
C124 0.091(8) 0.049(6) 0.087(8) -0.005(6) -0.001(7) 0.016(6)
C125 0.061(8) 0.068(8) 0.051(7) 0.014(6) 0.030(6) 0.010(6)
C126 0.063(8) 0.079(10) 0.073(10) -0.002(7) 0.038(8) -0.009(7)
C127 0.067(9) 0.111(13) 0.066(9) -0.028(9) 0.038(8) -0.003(9)
C128 0.090(12) 0.130(16) 0.077(11) 0.051(11) 0.047(10) 0.033(11)
C129 0.073(6) 0.070(6) 0.063(6) -0.008(5) 0.004(5) 0.007(5)
C130 0.074(8) 0.071(7) 0.069(7) -0.001(6) 0.004(6) -0.003(6)
C131 0.073(8) 0.086(8) 0.067(7) 0.011(7) 0.005(6) 0.000(7)
C132 0.092(8) 0.086(8) 0.090(8) -0.036(7) -0.006(7) 0.014(7)
N010 0.039(5) 0.044(5) 0.071(7) 0.000(5) 0.009(5) -0.007(4)
C141 0.047(7) 0.052(7) 0.068(8) 0.005(6) 0.011(6) -0.013(5)
C142 0.069(9) 0.050(7) 0.076(10) -0.002(6) 0.006(7) 0.000(6)
C143 0.078(9) 0.059(8) 0.059(8) 0.003(6) 0.012(7) -0.020(7)
C144 0.116(15) 0.080(11) 0.080(12) 0.023(9) 0.005(10) -0.021(10)
C145 0.043(6) 0.055(7) 0.074(9) 0.003(6) 0.008(6) -0.011(5)
C146 0.047(7) 0.066(8) 0.065(8) 0.000(6) 0.018(6) -0.009(6)
C147 0.056(7) 0.074(9) 0.052(7) 0.000(6) 0.018(6) -0.005(6)
C148 0.090(12) 0.087(12) 0.082(11) 0.019(9) 0.025(9) 0.028(9)
C149 0.044(6) 0.061(8) 0.070(9) -0.004(6) 0.007(6) -0.006(6)
C150 0.056(7) 0.050(7) 0.078(9) -0.005(6) 0.007(7) -0.004(6)
C151 0.061(8) 0.067(9) 0.079(10) -0.003(7) 0.005(7) 0.000(7)
C152 0.058(9) 0.098(12) 0.093(12) -0.028(10) 0.005(8) 0.004(8)
C153 0.047(7) 0.063(8) 0.080(10) 0.001(7) 0.014(7) 0.000(6)
C154 0.048(7) 0.090(11) 0.079(10) -0.010(8) 0.012(7) -0.002(7)
C155 0.046(8) 0.130(16) 0.080(11) -0.006(10) 0.011(7) 0.010(9)
C156 0.058(11) 0.18(3) 0.15(2) -0.019(18) 0.040(13) -0.010(13)
O82B 0.059(5) 0.050(5) 0.046(5) -0.002(4) 0.007(4) -0.002(4)
O83B 0.058(4) 0.056(4) 0.058(4) -0.001(4) 0.012(4) 0.001(4)
O84B 0.058(6) 0.028(4) 0.072(6) 0.004(5) 0.022(5) -0.002(4)
C82B 0.069(7) 0.059(7) 0.054(7) -0.007(6) 0.001(7) -0.005(7)
C83B 0.066(6) 0.057(6) 0.054(6) -0.006(6) 0.006(6) -0.006(6)
C84B 0.071(7) 0.062(7) 0.057(7) -0.004(7) 0.004(7) -0.007(7)

loop_
_atom_type_symbol
_atom_type_description
_atom_type_scat_dispersion_real
_atom_type_scat_dispersion_imag
_atom_type_scat_source
C C 0.0181 0.0091 'International Tables Vol C Tables 4.2.6.8 and 6.1.1.4'
H H 0.0000 0.0000 'International Tables Vol C Tables 4.2.6.8 and 6.1.1.4'
N N 0.0311 0.0180 'International Tables Vol C Tables 4.2.6.8 and 6.1.1.4'
O O 0.0492 0.0322 'International Tables Vol C Tables 4.2.6.8 and 6.1.1.4'
Si Si 0.2541 0.3302 'International Tables Vol C Tables 4.2.6.8 and 6.1.1.4'
U U -4.3638 13.4090 'International Tables Vol C Tables 4.2.6.8 and 6.1.1.4'

loop_
_exptl_crystal_face_index_h
_exptl_crystal_face_index_k
_exptl_crystal_face_index_l
_exptl_crystal_face_perp_dist
6 17 -7 0.1378
-10 6 -2 0.1160
-11 0 0 0.1117
-6 -18 7 0.1538
4 15 -9 0.1343
-2 22 6 0.0948
-4 -11 10 0.1534
-2 -23 5 0.1317
4 20 6 0.0792
0 -5 11 0.1426
3 12 9 0.1057
9 11 3 0.0769
2 -15 9 0.1382
8 17 -1 0.1140
9 2 -7 0.1105
9 -14 -2 0.1226
2 -23 5 0.1295
7 -20 1 0.1224
1 -26 -1 0.1181
4 -19 -7 0.1084
5 -5 -11 0.1127
5 7 -11 0.1249
1 25 -3 0.1413
-2 -25 0 0.1244
-1 -23 -5 0.1148
0 -15 -10 0.1120
2 2 -12 0.1177
-6 -22 1 0.1239
-6 -17 -5 0.1137
-5 -8 -9 0.1096
-2 5 -11 0.1190
-9 -13 3 0.1306
-10 0 -3 0.1152
-6 13 -7 0.1230
-10 8 3 0.1121
-6 21 -3 0.1302
-7 16 6 0.0999
-3 25 0 0.1162
-1 12 10 0.1131

loop_
_geom_angle_atom_site_label_1
_geom_angle_atom_site_label_2
_geom_angle_atom_site_label_3
_geom_angle
O2 U1 Si2 130.0(3)
O2 U1 O43 150.8(3)
O2 U1 N1 54.2(2)
O2 U1 C1 26.3(3)
O21 U1 Si2 111.16(19)
O21 U1 O2 116.7(3)
O21 U1 O43 90.7(2)
O21 U1 N1 93.4(2)
O21 U1 C1 109.4(3)
O41 U1 Si2 28.85(19)
O41 U1 O2 104.6(3)
O41 U1 O21 127.2(3)
O41 U1 O43 60.7(2)
O41 U1 N1 85.0(3)
O41 U1 C1 93.2(3)
O43 U1 Si2 31.88(15)
O43 U1 C1 153.7(3)
O61 U1 Si2 102.6(2)
O61 U1 O2 78.9(2)
O61 U1 O21 104.7(3)
O61 U1 O41 114.6(3)
O61 U1 O43 84.9(2)
O61 U1 N1 132.8(3)
O61 U1 C1 105.1(3)
N1 U1 Si2 110.9(2)
N1 U1 O43 138.9(2)
N1 U1 C1 28.2(3)
C1 U1 Si2 122.1(2)
O3 U2 O1 72.1(2)
O81 U2 O1 88.9(3)
O81 U2 O3 120.1(3)
O81 U2 O101 115.2(3)
O81 U2 O121 101.7(3)
O101 U2 O1 86.6(3)
O101 U2 O3 119.4(3)
O101 U2 O121 98.3(3)
O121 U2 O1 164.9(3)
O121 U2 O3 93.1(3)
O21 Si1 O22 113.1(4)
O21 Si1 O23 106.2(4)
O21 Si1 O24 114.7(4)
O23 Si1 O22 105.1(4)
O24 Si1 O22 105.7(4)
O24 Si1 O23 111.7(4)
O41 Si2 U1 39.6(3)
O41 Si2 O43 96.7(4)
O42 Si2 U1 121.8(4)
O42 Si2 O41 116.9(5)
O42 Si2 O43 105.4(4)
O42 Si2 O44 108.6(5)
O43 Si2 U1 57.2(2)
O44 Si2 U1 129.5(3)
O44 Si2 O41 114.1(4)
O44 Si2 O43 114.5(4)
O61 Si3 O63 112.4(4)
O62 Si3 O61 106.3(4)
O62 Si3 O63 112.6(4)
O64 Si3 O61 113.4(4)
O64 Si3 O62 106.7(4)
O64 Si3 O63 105.4(4)
O81 Si4 O82A 114.5(5)
O81 Si4 O83A 111.4(5)
O81 Si4 O84A 108.2(5)
O81 Si4 O82B 110.9(10)
O81 Si4 O83B 114.4(10)
O81 Si4 O84B 109.3(9)
O82A Si4 O83A 104.9(6)
O84A Si4 O82A 115.0(7)
O84A Si4 O83A 102.1(6)
O83B Si4 O82B 105.5(13)
O84B Si4 O82B 105.9(12)
O84B Si4 O83B 110.5(16)
O101 Si5 O103 107.1(4)
O101 Si5 O104 110.2(5)
O102 Si5 O101 116.7(5)
O102 Si5 O103 114.1(5)
O102 Si5 O104 107.0(5)
O103 Si5 O104 100.5(5)
O121 Si6 O122 112.4(4)
O121 Si6 O123 106.5(4)
O121 Si6 O124 111.9(4)
O123 Si6 O122 105.8(4)
O123 Si6 O124 113.1(5)
O124 Si6 O122 107.0(4)
C1 O1 U2 135.9(6)
C1 O2 U1 100.3(6)
C2 O3 U2 141.6(6)
Si1 O21 U1 170.6(4)
C21 O22 Si1 131.4(9)
C25 O23 Si1 133.0(8)
C29 O24 Si1 131.2(7)
Si2 O41 U1 111.6(4)
C41 O42 Si2 132.8(10)
Si2 O43 U1 90.9(3)
C45 O43 U1 137.4(6)
C45 O43 Si2 131.1(6)
C49 O44 Si2 132.4(8)
Si3 O61 U1 167.0(4)
C61 O62 Si3 132.9(10)
C65 O63 Si3 132.4(8)
C69 O64 Si3 137.7(7)
Si4 O81 U2 171.9(4)
C81 O82A Si4 132.1(9)
C85 O83A Si4 132.7(10)
C89 O84A Si4 131.9(9)
Si5 O101 U2 175.8(4)
C101 O102 Si5 131.3(9)
C105 O103 Si5 133.1(8)
C109 O104 Si5 127.2(9)
Si6 O121 U2 163.1(5)
C121 O122 Si6 130.1(8)
C125 O123 Si6 131.2(8)
C129 O124 Si6 132.7(8)
C1 N1 U1 91.9(6)
C1 N1 C2 125.0(8)
C2 N1 U1 141.4(6)
O1 C1 U1 172.0(8)
O1 C1 N1 126.1(9)
O2 C1 U1 53.4(5)
O2 C1 O1 121.2(9)
O2 C1 N1 112.7(9)
N1 C1 U1 59.9(5)
O3 C2 N1 118.9(8)
O4 C2 O3 121.6(9)
O4 C2 N1 119.4(9)
O22 C21 C22 109.1(12)
O22 C21 C23 105.9(13)
O22 C21 C24 109.3(13)
C22 C21 C23 108.1(14)
C22 C21 C24 116.2(16)
C24 C21 C23 107.8(14)
C21 C22 H22A 109.5
C21 C22 H22B 109.5
C21 C22 H22C 109.5
H22A C22 H22B 109.5
H22A C22 H22C 109.5
H22B C22 H22C 109.5
C21 C23 H23A 109.5
C21 C23 H23B 109.5
C21 C23 H23C 109.5
H23A C23 H23B 109.5
H23A C23 H23C 109.5
H23B C23 H23C 109.5
C21 C24 H24A 109.5
C21 C24 H24B 109.5
C21 C24 H24C 109.5
H24A C24 H24B 109.5
H24A C24 H24C 109.5
H24B C24 H24C 109.5
O23 C25 C26 109.4(10)
O23 C25 C27 112.6(12)
O23 C25 C28 105.0(10)
C27 C25 C26 111.7(13)
C27 C25 C28 110.1(13)
C28 C25 C26 107.7(13)
C25 C26 H26A 109.5
C25 C26 H26B 109.5
C25 C26 H26C 109.5
H26A C26 H26B 109.5
H26A C26 H26C 109.5
H26B C26 H26C 109.5
C25 C27 H27A 109.5
C25 C27 H27B 109.5
C25 C27 H27C 109.5
H27A C27 H27B 109.5
H27A C27 H27C 109.5
H27B C27 H27C 109.5
C25 C28 H28A 109.5
C25 C28 H28B 109.5
C25 C28 H28C 109.5
H28A C28 H28B 109.5
H28A C28 H28C 109.5
H28B C28 H28C 109.5
O24 C29 C30 104.4(11)
O24 C29 C31 111.4(11)
O24 C29 C32 108.2(11)
C30 C29 C32 109.5(13)
C31 C29 C30 111.0(12)
C31 C29 C32 111.9(12)
C29 C30 H30A 109.5
C29 C30 H30B 109.5
C29 C30 H30C 109.5
H30A C30 H30B 109.5
H30A C30 H30C 109.5
H30B C30 H30C 109.5
C29 C31 H31A 109.5
C29 C31 H31B 109.5
C29 C31 H31C 109.5
H31A C31 H31B 109.5
H31A C31 H31C 109.5
H31B C31 H31C 109.5
C29 C32 H32A 109.5
C29 C32 H32B 109.5
C29 C32 H32C 109.5
H32A C32 H32B 109.5
H32A C32 H32C 109.5
H32B C32 H32C 109.5
O42 C41 C42 108.9(14)
O42 C41 C43 104.9(14)
C42 C41 C43 103.7(16)
C44 C41 O42 107.7(14)
C44 C41 C42 123.7(18)
C44 C41 C43 106.4(17)
C41 C42 H42A 109.5
C41 C42 H42B 109.5
C41 C42 H42C 109.5
H42A C42 H42B 109.5
H42A C42 H42C 109.5
H42B C42 H42C 109.5
C41 C43 H43A 109.5
C41 C43 H43B 109.5
C41 C43 H43C 109.5
H43A C43 H43B 109.5
H43A C43 H43C 109.5
H43B C43 H43C 109.5
C41 C44 H44A 109.5
C41 C44 H44B 109.5
C41 C44 H44C 109.5
H44A C44 H44B 109.5
H44A C44 H44C 109.5
H44B C44 H44C 109.5
O43 C45 C46 105.5(8)
O43 C45 C47 108.1(8)
O43 C45 C48 108.0(8)
C47 C45 C46 112.3(10)
C47 C45 C48 112.6(9)
C48 C45 C46 110.0(9)
C45 C46 H46A 109.5
C45 C46 H46B 109.5
C45 C46 H46C 109.5
H46A C46 H46B 109.5
H46A C46 H46C 109.5
H46B C46 H46C 109.5
C45 C47 H47A 109.5
C45 C47 H47B 109.5
C45 C47 H47C 109.5
H47A C47 H47B 109.5
H47A C47 H47C 109.5
H47B C47 H47C 109.5
C45 C48 H48A 109.5
C45 C48 H48B 109.5
C45 C48 H48C 109.5
H48A C48 H48B 109.5
H48A C48 H48C 109.5
H48B C48 H48C 109.5
O44 C49 C50 106.0(13)
O44 C49 C51 113.4(11)
O44 C49 C52 107.1(12)
C51 C49 C50 106.5(14)
C52 C49 C50 110.1(13)
C52 C49 C51 113.4(15)
C49 C50 H50A 109.5
C49 C50 H50B 109.5
C49 C50 H50C 109.5
H50A C50 H50B 109.5
H50A C50 H50C 109.5
H50B C50 H50C 109.5
C49 C51 H51A 109.5
C49 C51 H51B 109.5
C49 C51 H51C 109.5
H51A C51 H51B 109.5
H51A C51 H51C 109.5
H51B C51 H51C 109.5
C49 C52 H52A 109.5
C49 C52 H52B 109.5
C49 C52 H52C 109.5
H52A C52 H52B 109.5
H52A C52 H52C 109.5
H52B C52 H52C 109.5
O62 C61 C62 110.4(15)
O62 C61 C63 105.6(13)
O62 C61 C64 111.7(15)
C62 C61 C63 109.4(18)
C62 C61 C64 108.6(17)
C64 C61 C63 111.1(17)
C61 C62 H62A 109.5
C61 C62 H62B 109.5
C61 C62 H62C 109.5
H62A C62 H62B 109.5
H62A C62 H62C 109.5
H62B C62 H62C 109.5
C61 C63 H63A 109.5
C61 C63 H63B 109.5
C61 C63 H63C 109.5
H63A C63 H63B 109.5
H63A C63 H63C 109.5
H63B C63 H63C 109.5
C61 C64 H64A 109.5
C61 C64 H64B 109.5
C61 C64 H64C 109.5
H64A C64 H64B 109.5
H64A C64 H64C 109.5
H64B C64 H64C 109.5
O63 C65 C66 113.7(13)
O63 C65 C67 106.4(11)
O63 C65 C68 107.4(11)
C66 C65 C67 112.7(13)
C66 C65 C68 114.0(14)
C67 C65 C68 101.6(13)
C65 C66 H66A 109.5
C65 C66 H66B 109.5
C65 C66 H66C 109.5
H66A C66 H66B 109.5
H66A C66 H66C 109.5
H66B C66 H66C 109.5
C65 C67 H67A 109.5
C65 C67 H67B 109.5
C65 C67 H67C 109.5
H67A C67 H67B 109.5
H67A C67 H67C 109.5
H67B C67 H67C 109.5
C65 C68 H68A 109.5
C65 C68 H68B 109.5
C65 C68 H68C 109.5
H68A C68 H68B 109.5
H68A C68 H68C 109.5
H68B C68 H68C 109.5
O64 C69 C70 105.0(10)
O64 C69 C71 113.1(8)
O64 C69 C72 107.0(11)
C70 C69 C71 111.3(12)
C72 C69 C70 111.0(12)
C72 C69 C71 109.3(11)
C69 C70 H70A 109.5
C69 C70 H70B 109.5
C69 C70 H70C 109.5
H70A C70 H70B 109.5
H70A C70 H70C 109.5
H70B C70 H70C 109.5
C69 C71 H71A 109.5
C69 C71 H71B 109.5
C69 C71 H71C 109.5
H71A C71 H71B 109.5
H71A C71 H71C 109.5
H71B C71 H71C 109.5
C69 C72 H72A 109.5
C69 C72 H72B 109.5
C69 C72 H72C 109.5
H72A C72 H72B 109.5
H72A C72 H72C 109.5
H72B C72 H72C 109.5
O82A C81 C82A 108.5(11)
O82A C81 C83A 109.3(11)
O82A C81 C84A 102.5(11)
C82A C81 C83A 111.8(10)
C82A C81 C84A 113.9(10)
C84A C81 C83A 110.4(10)
O82B C81 C82B 107(2)
O82B C81 C83B 112(2)
O82B C81 C84B 109(2)
C82B C81 C83B 110.1(14)
C82B C81 C84B 110.0(14)
C83B C81 C84B 109.2(14)
C81 C82A H82A 109.5
C81 C82A H82B 109.5
C81 C82A H82C 109.5
H82A C82A H82B 109.5
H82A C82A H82C 109.5
H82B C82A H82C 109.5
C81 C83A H83A 109.5
C81 C83A H83B 109.5
C81 C83A H83C 109.5
H83A C83A H83B 109.5
H83A C83A H83C 109.5
H83B C83A H83C 109.5
C81 C84A H84A 109.5
C81 C84A H84B 109.5
C81 C84A H84C 109.5
H84A C84A H84B 109.5
H84A C84A H84C 109.5
H84B C84A H84C 109.5
O83A C85 C86 119.3(12)
O83A C85 C87 103.4(11)
O83A C85 C88 100.0(12)
C86 C85 C87 112.0(13)
C86 C85 C88 112.3(13)
C86 C85 O83B 82.7(15)
C87 C85 C88 108.8(13)
O83B C85 C87 111.7(15)
O83B C85 C88 126.7(14)
C85 C86 H86A 109.5
C85 C86 H86B 109.5
C85 C86 H86C 109.5
H86A C86 H86B 109.5
H86A C86 H86C 109.5
H86B C86 H86C 109.5
C85 C87 H87A 109.5
C85 C87 H87B 109.5
C85 C87 H87C 109.5
H87A C87 H87B 109.5
H87A C87 H87C 109.5
H87B C87 H87C 109.5
C85 C88 H88A 109.5
C85 C88 H88B 109.5
C85 C88 H88C 109.5
H88A C88 H88B 109.5
H88A C88 H88C 109.5
H88B C88 H88C 109.5
O84A C89 C90 112.1(11)
O84A C89 C91 112.1(12)
O84A C89 C92 100.0(11)
C91 C89 C90 109.9(12)
C91 C89 C92 111.2(13)
C92 C89 C90 111.2(12)
O84B C89 C90 111.2(14)
O84B C89 C91 90.9(14)
O84B C89 C92 120.6(17)
C89 C90 H90A 109.5
C89 C90 H90B 109.5
C89 C90 H90C 109.5
H90A C90 H90B 109.5
H90A C90 H90C 109.5
H90B C90 H90C 109.5
C89 C91 H91A 109.5
C89 C91 H91B 109.5
C89 C91 H91C 109.5
H91A C91 H91B 109.5
H91A C91 H91C 109.5
H91B C91 H91C 109.5
C89 C92 H92A 109.5
C89 C92 H92B 109.5
C89 C92 H92C 109.5
H92A C92 H92B 109.5
H92A C92 H92C 109.5
H92B C92 H92C 109.5
C102 C101 O102 103.7(12)
C103 C101 O102 107.9(11)
C103 C101 C102 112.2(13)
C104 C101 O102 103.1(12)
C104 C101 C102 112.7(13)
C104 C101 C103 115.9(15)
C101 C102 H10A 109.5
C101 C102 H10B 109.5
C101 C102 H10C 109.5
H10A C102 H10B 109.5
H10A C102 H10C 109.5
H10B C102 H10C 109.5
C101 C103 H10D 109.5
C101 C103 H10E 109.5
C101 C103 H10F 109.5
H10D C103 H10E 109.5
H10D C103 H10F 109.5
H10E C103 H10F 109.5
C101 C104 H10G 109.5
C101 C104 H10H 109.5
C101 C104 H10I 109.5
H10G C104 H10H 109.5
H10G C104 H10I 109.5
H10H C104 H10I 109.5
O103 C105 C106 109.3(11)
O103 C105 C107 113.3(12)
O103 C105 C108 107.8(12)
C107 C105 C106 108.1(13)
C108 C105 C106 108.8(13)
C108 C105 C107 109.6(13)
C105 C106 H10J 109.5
C105 C106 H10K 109.5
C105 C106 H10L 109.5
H10J C106 H10K 109.5
H10J C106 H10L 109.5
H10K C106 H10L 109.5
C105 C107 H10M 109.5
C105 C107 H10N 109.5
C105 C107 H10O 109.5
H10M C107 H10N 109.5
H10M C107 H10O 109.5
H10N C107 H10O 109.5
C105 C108 H10P 109.5
C105 C108 H10Q 109.5
C105 C108 H10R 109.5
H10P C108 H10Q 109.5
H10P C108 H10R 109.5
H10Q C108 H10R 109.5
O104 C109 C110 120.0(13)
O104 C109 C111 102.5(12)
O104 C109 C112 105.8(12)
C110 C109 C111 110.2(14)
C110 C109 C112 113.1(15)
C112 C109 C111 103.5(13)
C109 C110 H11A 109.5
C109 C110 H11B 109.5
C109 C110 H11C 109.5
H11A C110 H11B 109.5
H11A C110 H11C 109.5
H11B C110 H11C 109.5
C109 C111 H11D 109.5
C109 C111 H11E 109.5
C109 C111 H11F 109.5
H11D C111 H11E 109.5
H11D C111 H11F 109.5
H11E C111 H11F 109.5
C109 C112 H11G 109.5
C109 C112 H11H 109.5
C109 C112 H11I 109.5
H11G C112 H11H 109.5
H11G C112 H11I 109.5
H11H C112 H11I 109.5
O122 C121 C122 109.8(10)
O122 C121 C123 107.0(11)
O122 C121 C124 108.6(11)
C122 C121 C123 109.2(12)
C122 C121 C124 111.5(13)
C124 C121 C123 110.6(12)
C121 C122 H12A 109.5
C121 C122 H12B 109.5
C121 C122 H12C 109.5
H12A C122 H12B 109.5
H12A C122 H12C 109.5
H12B C122 H12C 109.5
C121 C123 H12D 109.5
C121 C123 H12E 109.5
C121 C123 H12F 109.5
H12D C123 H12E 109.5
H12D C123 H12F 109.5
H12E C123 H12F 109.5
C121 C124 H12G 109.5
C121 C124 H12H 109.5
C121 C124 H12I 109.5
H12G C124 H12H 109.5
H12G C124 H12I 109.5
H12H C124 H12I 109.5
O123 C125 C126 109.8(11)
O123 C125 C127 111.5(11)
O123 C125 C128 105.7(10)
C126 C125 C127 110.9(12)
C126 C125 C128 110.2(13)
C128 C125 C127 108.6(14)
C125 C126 H12J 109.5
C125 C126 H12K 109.5
C125 C126 H12L 109.5
H12J C126 H12K 109.5
H12J C126 H12L 109.5
H12K C126 H12L 109.5
C125 C127 H12M 109.5
C125 C127 H12N 109.5
C125 C127 H12O 109.5
H12M C127 H12N 109.5
H12M C127 H12O 109.5
H12N C127 H12O 109.5
C125 C128 H12P 109.5
C125 C128 H12Q 109.5
C125 C128 H12R 109.5
H12P C128 H12Q 109.5
H12P C128 H12R 109.5
H12Q C128 H12R 109.5
O124 C129 C130 110.6(12)
O124 C129 C131 109.3(12)
O124 C129 C132 106.7(12)
C130 C129 C131 106.7(13)
C132 C129 C130 113.9(15)
C132 C129 C131 109.5(14)
C129 C130 H13A 109.5
C129 C130 H13B 109.5
C129 C130 H13C 109.5
H13A C130 H13B 109.5
H13A C130 H13C 109.5
H13B C130 H13C 109.5
C129 C131 H13D 109.5
C129 C131 H13E 109.5
C129 C131 H13F 109.5
H13D C131 H13E 109.5
H13D C131 H13F 109.5
H13E C131 H13F 109.5
C129 C132 H13G 109.5
C129 C132 H13H 109.5
C129 C132 H13I 109.5
H13G C132 H13H 109.5
H13G C132 H13I 109.5
H13H C132 H13I 109.5
C141 N010 C153 107.4(9)
C145 N010 C141 107.3(9)
C145 N010 C153 111.5(11)
C149 N010 C141 112.7(10)
C149 N010 C145 109.3(9)
C149 N010 C153 108.6(10)
N010 C141 H14A 108.4
N010 C141 H14B 108.4
H14A C141 H14B 107.4
C142 C141 N010 115.7(11)
C142 C141 H14A 108.4
C142 C141 H14B 108.4
C141 C142 H14C 109.7
C141 C142 H14D 109.7
C141 C142 C143 109.7(12)
H14C C142 H14D 108.2
C143 C142 H14C 109.7
C143 C142 H14D 109.7
C142 C143 H14E 109.2
C142 C143 H14F 109.2
C142 C143 C144 111.9(14)
H14E C143 H14F 107.9
C144 C143 H14E 109.2
C144 C143 H14F 109.2
C143 C144 H14G 109.5
C143 C144 H14H 109.5
C143 C144 H14I 109.5
H14G C144 H14H 109.5
H14G C144 H14I 109.5
H14H C144 H14I 109.5
N010 C145 H14J 108.4
N010 C145 H14K 108.4
N010 C145 C146 115.7(10)
H14J C145 H14K 107.4
C146 C145 H14J 108.4
C146 C145 H14K 108.4
C145 C146 H14L 109.6
C145 C146 H14M 109.6
C145 C146 C147 110.2(11)
H14L C146 H14M 108.1
C147 C146 H14L 109.6
C147 C146 H14M 109.6
C146 C147 H14N 108.8
C146 C147 H14O 108.8
H14N C147 H14O 107.6
C148 C147 C146 114.0(12)
C148 C147 H14N 108.8
C148 C147 H14O 108.8
C147 C148 H14P 109.5
C147 C148 H14Q 109.5
C147 C148 H14R 109.5
H14P C148 H14Q 109.5
H14P C148 H14R 109.5
H14Q C148 H14R 109.5
N010 C149 H14S 108.2
N010 C149 H14T 108.2
H14S C149 H14T 107.4
C150 C149 N010 116.4(11)
C150 C149 H14S 108.2
C150 C149 H14T 108.2
C149 C150 H15A 109.8
C149 C150 H15B 109.8
C149 C150 C151 109.4(12)
H15A C150 H15B 108.2
C151 C150 H15A 109.8
C151 C150 H15B 109.8
C150 C151 H15C 109.2
C150 C151 H15D 109.2
H15C C151 H15D 107.9
C152 C151 C150 111.9(13)
C152 C151 H15C 109.2
C152 C151 H15D 109.2
C151 C152 H15E 109.5
C151 C152 H15F 109.5
C151 C152 H15G 109.5
H15E C152 H15F 109.5
H15E C152 H15G 109.5
H15F C152 H15G 109.5
N010 C153 H15H 107.9
N010 C153 H15I 107.9
H15H C153 H15I 107.2
C154 C153 N010 117.5(12)
C154 C153 H15H 107.9
C154 C153 H15I 107.9
C153 C154 H15J 109.5
C153 C154 H15K 109.5
C153 C154 C155 110.6(14)
H15J C154 H15K 108.1
C155 C154 H15J 109.5
C155 C154 H15K 109.5
C154 C155 H15L 108.8
C154 C155 H15M 108.8
H15L C155 H15M 107.7
C156 C155 C154 113.8(18)
C156 C155 H15L 108.8
C156 C155 H15M 108.8
C155 C156 H15N 109.5
C155 C156 H15O 109.5
C155 C156 H15P 109.5
H15N C156 H15O 109.5
H15N C156 H15P 109.5
H15O C156 H15P 109.5
C81 O82B Si4 132.3(15)
C85 O83B Si4 131.9(16)
C89 O84B Si4 129.9(16)
C81 C82B H82D 109.5
C81 C82B H82E 109.5
C81 C82B H82F 109.5
H82D C82B H82E 109.5
H82D C82B H82F 109.5
H82E C82B H82F 109.5
C81 C83B H83D 109.5
C81 C83B H83E 109.5
C81 C83B H83F 109.5
H83D C83B H83E 109.5
H83D C83B H83F 109.5
H83E C83B H83F 109.5
C81 C84B H84D 109.5
C81 C84B H84E 109.5
C81 C84B H84F 109.5
H84D C84B H84E 109.5
H84D C84B H84F 109.5
H84E C84B H84F 109.5

loop_
_geom_bond_atom_site_label_1
_geom_bond_atom_site_label_2
_geom_bond_distance
U1 Si2 3.141(3)
U1 O2 2.320(6)
U1 O21 2.152(6)
U1 O41 2.152(8)
U1 O43 2.640(6)
U1 O61 2.120(6)
U1 N1 2.460(7)
U1 C1 2.842(10)
U2 O1 2.267(6)
U2 O3 2.222(6)
U2 O81 2.109(7)
U2 O101 2.141(6)
U2 O121 2.155(6)
Si1 O21 1.591(7)
Si1 O22 1.646(8)
Si1 O23 1.621(8)
Si1 O24 1.621(8)
Si2 O41 1.630(7)
Si2 O42 1.602(9)
Si2 O43 1.659(7)
Si2 O44 1.616(8)
Si3 O61 1.619(6)
Si3 O62 1.619(7)
Si3 O63 1.641(8)
Si3 O64 1.618(7)
Si4 O81 1.601(7)
Si4 O82A 1.622(10)
Si4 O83A 1.666(10)
Si4 O84A 1.610(9)
Si4 O82B 1.636(14)
Si4 O83B 1.632(14)
Si4 O84B 1.621(15)
Si5 O101 1.594(6)
Si5 O102 1.562(9)
Si5 O103 1.603(8)
Si5 O104 1.710(11)
Si6 O121 1.593(6)
Si6 O122 1.643(8)
Si6 O123 1.619(8)
Si6 O124 1.632(8)
O1 C1 1.285(12)
O2 C1 1.279(12)
O3 C2 1.323(11)
O4 C2 1.225(12)
O22 C21 1.432(16)
O23 C25 1.428(12)
O24 C29 1.451(15)
O42 C41 1.435(16)
O43 C45 1.470(11)
O44 C49 1.435(16)
O62 C61 1.436(15)
O63 C65 1.425(15)
O64 C69 1.427(13)
O82A C81 1.461(12)
O83A C85 1.429(13)
O84A C89 1.438(12)
O102 C101 1.522(18)
O103 C105 1.426(15)
O104 C109 1.421(17)
O122 C121 1.441(14)
O123 C125 1.437(13)
O124 C129 1.438(17)
N1 C1 1.344(12)
N1 C2 1.378(12)
C21 C22 1.48(2)
C21 C23 1.51(2)
C21 C24 1.50(2)
C22 H22A 0.9600
C22 H22B 0.9600
C22 H22C 0.9600
C23 H23A 0.9600
C23 H23B 0.9600
C23 H23C 0.9600
C24 H24A 0.9600
C24 H24B 0.9600
C24 H24C 0.9600
C25 C26 1.552(19)
C25 C27 1.470(19)
C25 C28 1.536(19)
C26 H26A 0.9600
C26 H26B 0.9600
C26 H26C 0.9600
C27 H27A 0.9600
C27 H27B 0.9600
C27 H27C 0.9600
C28 H28A 0.9600
C28 H28B 0.9600
C28 H28C 0.9600
C29 C30 1.501(17)
C29 C31 1.499(18)
C29 C32 1.51(2)
C30 H30A 0.9600
C30 H30B 0.9600
C30 H30C 0.9600
C31 H31A 0.9600
C31 H31B 0.9600
C31 H31C 0.9600
C32 H32A 0.9600
C32 H32B 0.9600
C32 H32C 0.9600
C41 C42 1.50(2)
C41 C43 1.54(2)
C41 C44 1.42(2)
C42 H42A 0.9600
C42 H42B 0.9600
C42 H42C 0.9600
C43 H43A 0.9600
C43 H43B 0.9600
C43 H43C 0.9600
C44 H44A 0.9600
C44 H44B 0.9600
C44 H44C 0.9600
C45 C46 1.538(15)
C45 C47 1.510(15)
C45 C48 1.523(15)
C46 H46A 0.9600
C46 H46B 0.9600
C46 H46C 0.9600
C47 H47A 0.9600
C47 H47B 0.9600
C47 H47C 0.9600
C48 H48A 0.9600
C48 H48B 0.9600
C48 H48C 0.9600
C49 C50 1.56(2)
C49 C51 1.52(2)
C49 C52 1.50(2)
C50 H50A 0.9600
C50 H50B 0.9600
C50 H50C 0.9600
C51 H51A 0.9600
C51 H51B 0.9600
C51 H51C 0.9600
C52 H52A 0.9600
C52 H52B 0.9600
C52 H52C 0.9600
C61 C62 1.47(3)
C61 C63 1.52(2)
C61 C64 1.47(3)
C62 H62A 0.9600
C62 H62B 0.9600
C62 H62C 0.9600
C63 H63A 0.9600
C63 H63B 0.9600
C63 H63C 0.9600
C64 H64A 0.9600
C64 H64B 0.9600
C64 H64C 0.9600
C65 C66 1.45(2)
C65 C67 1.54(2)
C65 C68 1.56(2)
C66 H66A 0.9600
C66 H66B 0.9600
C66 H66C 0.9600
C67 H67A 0.9600
C67 H67B 0.9600
C67 H67C 0.9600
C68 H68A 0.9600
C68 H68B 0.9600
C68 H68C 0.9600
C69 C70 1.502(16)
C69 C71 1.517(16)
C69 C72 1.489(17)
C70 H70A 0.9600
C70 H70B 0.9600
C70 H70C 0.9600
C71 H71A 0.9600
C71 H71B 0.9600
C71 H71C 0.9600
C72 H72A 0.9600
C72 H72B 0.9600
C72 H72C 0.9600
C81 C82A 1.498(14)
C81 C83A 1.537(14)
C81 C84A 1.501(14)
C81 O82B 1.445(15)
C81 C82B 1.524(17)
C81 C83B 1.532(17)
C81 C84B 1.540(17)
C82A H82A 0.9600
C82A H82B 0.9600
C82A H82C 0.9600
C83A H83A 0.9600
C83A H83B 0.9600
C83A H83C 0.9600
C84A H84A 0.9600
C84A H84B 0.9600
C84A H84C 0.9600
C85 C86 1.461(19)
C85 C87 1.51(2)
C85 C88 1.51(2)
C85 O83B 1.472(16)
C86 H86A 0.9600
C86 H86B 0.9600
C86 H86C 0.9600
C87 H87A 0.9600
C87 H87B 0.9600
C87 H87C 0.9600
C88 H88A 0.9600
C88 H88B 0.9600
C88 H88C 0.9600
C89 C90 1.528(17)
C89 C91 1.47(2)
C89 C92 1.486(19)
C89 O84B 1.452(16)
C90 H90A 0.9600
C90 H90B 0.9600
C90 H90C 0.9600
C91 H91A 0.9600
C91 H91B 0.9600
C91 H91C 0.9600
C92 H92A 0.9600
C92 H92B 0.9600
C92 H92C 0.9600
C101 C102 1.49(2)
C101 C103 1.47(2)
C101 C104 1.46(2)
C102 H10A 0.9600
C102 H10B 0.9600
C102 H10C 0.9600
C103 H10D 0.9600
C103 H10E 0.9600
C103 H10F 0.9600
C104 H10G 0.9600
C104 H10H 0.9600
C104 H10I 0.9600
C105 C106 1.53(2)
C105 C107 1.52(2)
C105 C108 1.51(2)
C106 H10J 0.9600
C106 H10K 0.9600
C106 H10L 0.9600
C107 H10M 0.9600
C107 H10N 0.9600
C107 H10O 0.9600
C108 H10P 0.9600
C108 H10Q 0.9600
C108 H10R 0.9600
C109 C110 1.44(2)
C109 C111 1.58(2)
C109 C112 1.53(2)
C110 H11A 0.9600
C110 H11B 0.9600
C110 H11C 0.9600
C111 H11D 0.9600
C111 H11E 0.9600
C111 H11F 0.9600
C112 H11G 0.9600
C112 H11H 0.9600
C112 H11I 0.9600
C121 C122 1.514(19)
C121 C123 1.520(19)
C121 C124 1.520(19)
C122 H12A 0.9600
C122 H12B 0.9600
C122 H12C 0.9600
C123 H12D 0.9600
C123 H12E 0.9600
C123 H12F 0.9600
C124 H12G 0.9600
C124 H12H 0.9600
C124 H12I 0.9600
C125 C126 1.49(2)
C125 C127 1.54(2)
C125 C128 1.535(19)
C126 H12J 0.9600
C126 H12K 0.9600
C126 H12L 0.9600
C127 H12M 0.9600
C127 H12N 0.9600
C127 H12O 0.9600
C128 H12P 0.9600
C128 H12Q 0.9600
C128 H12R 0.9600
C129 C130 1.52(2)
C129 C131 1.53(2)
C129 C132 1.49(2)
C130 H13A 0.9600
C130 H13B 0.9600
C130 H13C 0.9600
C131 H13D 0.9600
C131 H13E 0.9600
C131 H13F 0.9600
C132 H13G 0.9600
C132 H13H 0.9600
C132 H13I 0.9600
N010 C141 1.515(14)
N010 C145 1.514(16)
N010 C149 1.514(16)
N010 C153 1.523(16)
C141 H14A 0.9700
C141 H14B 0.9700
C141 C142 1.504(19)
C142 H14C 0.9700
C142 H14D 0.9700
C142 C143 1.520(19)
C143 H14E 0.9700
C143 H14F 0.9700
C143 C144 1.54(2)
C144 H14G 0.9600
C144 H14H 0.9600
C144 H14I 0.9600
C145 H14J 0.9700
C145 H14K 0.9700
C145 C146 1.533(18)
C146 H14L 0.9700
C146 H14M 0.9700
C146 C147 1.544(19)
C147 H14N 0.9700
C147 H14O 0.9700
C147 C148 1.52(2)
C148 H14P 0.9600
C148 H14Q 0.9600
C148 H14R 0.9600
C149 H14S 0.9700
C149 H14T 0.9700
C149 C150 1.510(18)
C150 H15A 0.9700
C150 H15B 0.9700
C150 C151 1.53(2)
C151 H15C 0.9700
C151 H15D 0.9700
C151 C152 1.52(2)
C152 H15E 0.9600
C152 H15F 0.9600
C152 H15G 0.9600
C153 H15H 0.9700
C153 H15I 0.9700
C153 C154 1.495(19)
C154 H15J 0.9700
C154 H15K 0.9700
C154 C155 1.52(2)
C155 H15L 0.9700
C155 H15M 0.9700
C155 C156 1.50(3)
C156 H15N 0.9600
C156 H15O 0.9600
C156 H15P 0.9600
C82B H82D 0.9600
C82B H82E 0.9600
C82B H82F 0.9600
C83B H83D 0.9600
C83B H83E 0.9600
C83B H83F 0.9600
C84B H84D 0.9600
C84B H84E 0.9600
C84B H84F 0.9600

loop_
_geom_torsion_atom_site_label_1
_geom_torsion_atom_site_label_2
_geom_torsion_atom_site_label_3
_geom_torsion_atom_site_label_4
_geom_torsion
U1 Si2 O42 C41 -115.9(12)
U1 Si2 O43 C45 -172.2(9)
U1 Si2 O44 C49 20.0(13)
U1 O2 C1 O1 172.9(9)
U1 O2 C1 N1 -9.7(11)
U1 O43 C45 C46 27.3(12)
U1 O43 C45 C47 147.7(8)
U1 O43 C45 C48 -90.2(10)
U1 N1 C1 O1 -173.8(11)
U1 N1 C1 O2 9.0(10)
U1 N1 C2 O3 163.6(7)
U1 N1 C2 O4 -14.8(17)
U2 O1 C1 O2 177.7(8)
U2 O1 C1 N1 0.6(19)
U2 O3 C2 O4 -176.8(8)
U2 O3 C2 N1 4.8(16)
Si1 O22 C21 C22 -52.8(18)
Si1 O22 C21 C23 -168.9(10)
Si1 O22 C21 C24 75.2(16)
Si1 O23 C25 C26 -80.1(15)
Si1 O23 C25 C27 44.7(16)
Si1 O23 C25 C28 164.5(10)
Si1 O24 C29 C30 156.1(10)
Si1 O24 C29 C31 36.2(16)
Si1 O24 C29 C32 -87.3(13)
Si2 O42 C41 C42 -77.3(18)
Si2 O42 C41 C43 172.2(11)
Si2 O42 C41 C44 59(2)
Si2 O43 C45 C46 -164.2(7)
Si2 O43 C45 C47 -43.9(12)
Si2 O43 C45 C48 78.2(10)
Si2 O44 C49 C50 85.0(14)
Si2 O44 C49 C51 -31.6(19)
Si2 O44 C49 C52 -157.5(10)
Si3 O62 C61 C62 73(2)
Si3 O62 C61 C63 -168.7(12)
Si3 O62 C61 C64 -48(2)
Si3 O63 C65 C66 -48.4(17)
Si3 O63 C65 C67 -173.1(9)
Si3 O63 C65 C68 78.7(16)
Si3 O64 C69 C70 -117.0(12)
Si3 O64 C69 C71 4.5(16)
Si3 O64 C69 C72 124.9(12)
Si4 O82A C81 C82A -53.5(16)
Si4 O82A C81 C83A 68.6(15)
Si4 O82A C81 C84A -174.3(12)
Si4 O83A C85 C86 -27(2)
Si4 O83A C85 C87 -151.9(13)
Si4 O83A C85 C88 95.9(15)
Si4 O84A C89 C90 -27(2)
Si4 O84A C89 C91 97.4(17)
Si4 O84A C89 C92 -144.7(14)
Si5 O102 C101 C102 86.5(14)
Si5 O102 C101 C103 -32.7(17)
Si5 O102 C101 C104 -155.8(11)
Si5 O103 C105 C106 -87.9(14)
Si5 O103 C105 C107 32.7(18)
Si5 O103 C105 C108 154.1(11)
Si5 O104 C109 C110 26(2)
Si5 O104 C109 C111 148.7(10)
Si5 O104 C109 C112 -103.1(14)
Si6 O122 C121 C122 -46.5(15)
Si6 O122 C121 C123 -164.9(9)
Si6 O122 C121 C124 75.6(13)
Si6 O123 C125 C126 -89.4(14)
Si6 O123 C125 C127 33.9(17)
Si6 O123 C125 C128 151.7(12)
Si6 O124 C129 C130 -77.8(16)
Si6 O124 C129 C131 39.4(17)
Si6 O124 C129 C132 157.7(11)
O21 Si1 O22 C21 72.6(12)
O21 Si1 O23 C25 166.7(10)
O21 Si1 O24 C29 36.5(11)
O22 Si1 O23 C25 46.5(11)
O22 Si1 O24 C29 161.8(10)
O23 Si1 O22 C21 -172.0(11)
O23 Si1 O24 C29 -84.4(11)
O24 Si1 O22 C21 -53.7(12)
O24 Si1 O23 C25 -67.6(11)
O41 Si2 O42 C41 -70.6(14)
O41 Si2 O43 U1 -2.1(4)
O41 Si2 O43 C45 -174.3(8)
O41 Si2 O44 C49 -23.5(13)
O42 Si2 O41 U1 -108.3(5)
O42 Si2 O43 U1 118.2(4)
O42 Si2 O43 C45 -54.0(9)
O42 Si2 O44 C49 -155.8(11)
O43 Si2 O41 U1 2.8(5)
O43 Si2 O42 C41 -176.6(12)
O43 Si2 O44 C49 86.7(12)
O44 Si2 O41 U1 123.5(4)
O44 Si2 O42 C41 60.3(14)
O44 Si2 O43 U1 -122.5(3)
O44 Si2 O43 C45 65.3(9)
O61 Si3 O62 C61 -171.3(14)
O61 Si3 O63 C65 -30.4(12)
O61 Si3 O64 C69 -80.2(11)
O62 Si3 O61 U1 103.8(19)
O62 Si3 O63 C65 89.7(11)
O62 Si3 O64 C69 163.1(10)
O63 Si3 O61 U1 -132.6(19)
O63 Si3 O62 C61 65.1(15)
O63 Si3 O64 C69 43.1(12)
O64 Si3 O61 U1 -13(2)
O64 Si3 O62 C61 -50.1(15)
O64 Si3 O63 C65 -154.4(11)
O81 Si4 O82A C81 -48.7(14)
O81 Si4 O83A C85 -57.9(15)
O81 Si4 O84A C89 -162.0(14)
O81 Si4 O82B C81 60(3)
O81 Si4 O83B C85 50(3)
O81 Si4 O84B C89 152(3)
O82A Si4 O83A C85 66.5(15)
O82A Si4 O84A C89 68.6(17)
O83A Si4 O82A C81 -171.1(12)
O83A Si4 O84A C89 -44.4(17)
O84A Si4 O82A C81 77.6(14)
O84A Si4 O83A C85 -173.2(14)
O101 Si5 O102 C101 -32.1(13)
O101 Si5 O103 C105 173.0(11)
O101 Si5 O104 C109 -78.0(12)
O102 Si5 O103 C105 42.3(13)
O102 Si5 O104 C109 49.8(12)
O103 Si5 O102 C101 93.8(12)
O103 Si5 O104 C109 169.2(11)
O104 Si5 O102 C101 -155.9(11)
O104 Si5 O103 C105 -71.9(12)
O121 Si6 O122 C121 75.6(10)
O121 Si6 O123 C125 172.9(11)
O121 Si6 O124 C129 45.5(12)
O122 Si6 O121 U2 -95.4(17)
O122 Si6 O123 C125 53.1(12)
O122 Si6 O124 C129 169.1(11)
O123 Si6 O121 U2 149.2(16)
O123 Si6 O122 C121 -168.6(10)
O123 Si6 O124 C129 -74.7(12)
O124 Si6 O121 U2 25.1(18)
O124 Si6 O122 C121 -47.8(11)
O124 Si6 O123 C125 -63.8(12)
C1 N1 C2 O3 3.9(15)
C1 N1 C2 O4 -174.6(11)
C2 N1 C1 U1 167.5(11)
C2 N1 C1 O1 -6.3(18)
C2 N1 C1 O2 176.5(10)
C86 C85 O83B Si4 -121(3)
C87 C85 O83B Si4 128(3)
C88 C85 O83B Si4 -9(4)
C90 C89 O84B Si4 36(4)
C91 C89 O84B Si4 147(3)
C92 C89 O84B Si4 -97(3)
N010 C141 C142 C143 -175.9(11)
N010 C145 C146 C147 -173.0(10)
N010 C149 C150 C151 167.0(12)
N010 C153 C154 C155 175.8(12)
C141 N010 C145 C146 -60.9(14)
C141 N010 C149 C150 -62.1(15)
C141 N010 C153 C154 168.3(12)
C141 C142 C143 C144 -177.9(13)
C145 N010 C141 C142 -169.5(11)
C145 N010 C149 C150 57.1(15)
C145 N010 C153 C154 51.1(15)
C145 C146 C147 C148 -58.2(16)
C149 N010 C141 C142 -49.1(15)
C149 N010 C145 C146 176.6(10)
C149 N010 C153 C154 -69.4(16)
C149 C150 C151 C152 167.7(13)
C153 N010 C141 C142 70.5(14)
C153 N010 C145 C146 56.5(13)
C153 N010 C149 C150 179.0(12)
C153 C154 C155 C156 172.2(16)
O82B Si4 O83B C85 172(3)
O82B Si4 O84B C89 32(3)
O83B Si4 O82B C81 -65(3)
O83B Si4 O84B C89 -81(3)
O84B Si4 O82B C81 178(3)
O84B Si4 O83B C85 -74(3)
C82B C81 O82B Si4 -86(3)
C83B C81 O82B Si4 35(3)
C84B C81 O82B Si4 155(3)

loop_
_exptl_oxdiff_crystal_face_indexfrac_h
_exptl_oxdiff_crystal_face_indexfrac_k
_exptl_oxdiff_crystal_face_indexfrac_l
_exptl_oxdiff_crystal_face_x
_exptl_oxdiff_crystal_face_y
_exptl_oxdiff_crystal_face_z
6.2438 17.0927 -6.5343 0.2023 0.2622 0.9436
-10.1908 6.1104 -2.1050 -0.6046 -0.7892 0.1074
-10.9283 0.1675 0.1402 -0.5969 -0.7785 -0.1941
-5.6756 -17.6948 6.7498 -0.1665 -0.2154 -0.9622
3.5913 14.5287 -9.2930 -0.1633 0.1927 0.9676
-2.0986 21.9348 6.0954 0.6249 -0.7303 0.2760
-3.9017 -10.7841 10.2055 0.2644 -0.3109 -0.9129
-1.9772 -23.4981 4.7777 -0.1799 0.2086 -0.9613
4.0079 20.0743 5.9539 0.9261 -0.2588 0.3368
0.0003 -4.9622 10.9865 0.6249 -0.1694 -0.7177
3.0054 12.0682 8.9610 0.9350 -0.2446 -0.0686
8.9879 11.0097 2.9527 0.8660 0.3452 0.3201
1.9871 -15.0119 8.9947 0.4471 0.2181 -0.8681
7.9934 17.0134 -1.0438 0.6505 0.2536 0.6847
8.9773 1.9330 -7.0198 0.0808 0.7667 0.5803
8.9669 -14.0928 -2.0104 0.1449 0.9608 -0.1434
1.9795 -23.0564 5.0106 0.0625 0.4736 -0.8914
6.9683 -20.0882 0.9977 0.1305 0.8649 -0.5085
0.9773 -26.0906 -0.9723 -0.4254 0.6085 -0.6833
3.9732 -19.1109 -6.9796 -0.5320 0.8284 -0.1155
4.9800 -5.0909 -10.9918 -0.5088 0.7200 0.5158
4.9892 6.9466 -11.0053 -0.3165 0.4830 0.8633
1.0156 25.0593 -3.0262 0.2636 -0.3500 0.8978
-2.0143 -25.0695 0.0347 -0.5111 0.3525 -0.7591
-1.0171 -23.0919 -4.9621 -0.7443 0.5055 -0.4232
-0.0152 -15.0955 -9.9657 -0.8813 0.5400 0.0864
1.9922 1.9392 -11.9880 -0.6266 0.3943 0.7180
-6.0020 -22.0378 1.0428 -0.6201 -0.0136 -0.7944
-6.0005 -17.0513 -4.9524 -0.9245 0.0339 -0.3371
-4.9975 -8.0470 -8.9589 -0.9814 0.0243 0.1494
-1.9955 4.9709 -10.9799 -0.7355 0.0282 0.6827
-8.9872 -12.9868 3.0391 -0.5135 -0.4520 -0.6906
-9.9771 0.0291 -2.9618 -0.7450 -0.6330 -0.0191
-5.9783 13.0328 -6.9827 -0.5720 -0.5098 0.6358
-9.9687 8.0832 3.0188 -0.2322 -0.9373 -0.0999
-5.9707 21.0773 -2.9987 -0.1874 -0.7653 0.6592
-6.9687 16.1098 5.9946 0.2541 -0.9566 0.0281
-2.9737 25.0913 -0.0183 0.2348 -0.7056 0.6714
-0.9847 12.0905 9.9724 0.7780 -0.5514 -0.1909
